data_4087821
loop_
_publ_author_name
'Schmid, Steven C.'
'Van Hoveln, Ryan'
'Rigoli, Jared W.'
'Schomaker, Jennifer M.'

_publ_section_title
;
 Development of N-Heterocyclic Carbene--Copper Complexes for 1,3-Halogen
 Migration
;
_journal_issue 16
_journal_name_full Organometallics
_journal_page_first 4164
_journal_paper_doi 10.1021/acs.organomet.5b00629
_journal_volume 34
_journal_year 2015
_chemical_absolute_configuration unk
_chemical_compound_source 'Schomaker-LabCode SCS2207'
_chemical_formula_moiety 'C35 H52 Cl Cu N2'
_chemical_formula_sum 'C35 H52 Cl Cu N2'
_chemical_formula_weight 599.77
_chemical_name_common 'carbenoid copper complex'
_chemical_properties_physical 'air-sensitive, moisture-sensitive'
_space_group_crystal_system monoclinic
_space_group_IT_number 14
_space_group_name_Hall '-P 2ybc'
_space_group_name_H-M_alt 'P 1 21/c 1'
_symmetry_cell_setting monoclinic
_atom_sites_solution_hydrogens geom
_atom_sites_solution_primary direct
_audit_creation_date 2014-12-05
_audit_creation_method
;
Olex2 1.2
(compiled 2014.11.28 svn.r3106 for OlexSys, GUI svn.r4959)
;
_cell_angle_alpha 90
_cell_angle_beta 98.2160(10)
_cell_angle_gamma 90
_cell_formula_units_Z 16
_cell_length_a 23.4669(5)
_cell_length_b 15.9665(3)
_cell_length_c 36.3909(8)
_cell_measurement_temperature 100(2)
_cell_measurement_theta_max 27.2273
_cell_measurement_theta_min 2.1685
_cell_volume 13495.2(5)
_computing_cell_refinement 'SAINT+ Ver. 8.30C (Bruker-AXS, 2013)'
_computing_data_collection 'APEX2 Ver. 2013.2-0 (Bruker-AXS, 2013)'
_computing_data_reduction 'SAINT+ Ver. 8.30C (Bruker-AXS, 2013)'
_computing_molecular_graphics 'Olex2 (Dolomanov et al., 2009)'
_computing_publication_material 'Olex2 (Dolomanov et al., 2009)'
_computing_structure_refinement 'ShelXL (Sheldrick, 2008)'
_computing_structure_solution 'SIR2004 (Burla et al., 2007)'
_diffrn_ambient_temperature 100
_diffrn_detector_area_resol_mean 7.9
_diffrn_detector_type 'CCD area detector'
_diffrn_measured_fraction_theta_full 0.999
_diffrn_measured_fraction_theta_max 0.998
_diffrn_measurement_device 'three-circle diffractometer'
_diffrn_measurement_device_type 'Bruker SMART APEX2 area detector'
_diffrn_measurement_method '0.60\% \w and 0.6\% \f scans'
_diffrn_radiation_collimation '0.5 mm double-pinhole'
_diffrn_radiation_monochromator 'equatorially mounted graphite'
_diffrn_radiation_probe x-ray
_diffrn_radiation_type 'Mo K\a'
_diffrn_radiation_wavelength 0.71073
_diffrn_radiation_xray_symbol K-L~3~
_diffrn_reflns_av_R_equivalents 0.0381
_diffrn_reflns_av_unetI/netI 0.0189
_diffrn_reflns_Laue_measured_fraction_full 0.999
_diffrn_reflns_Laue_measured_fraction_max 0.998
_diffrn_reflns_limit_h_max 30
_diffrn_reflns_limit_h_min -30
_diffrn_reflns_limit_k_max 20
_diffrn_reflns_limit_k_min -20
_diffrn_reflns_limit_l_max 46
_diffrn_reflns_limit_l_min -46
_diffrn_reflns_number 308713
_diffrn_reflns_point_group_measured_fraction_full 0.999
_diffrn_reflns_point_group_measured_fraction_max 0.998
_diffrn_reflns_theta_full 26.000
_diffrn_reflns_theta_max 27.254
_diffrn_reflns_theta_min 1.131
_diffrn_source 'sealed X-ray tube'
_diffrn_source_type 'Siemens, K FFCU 2K 90'
_exptl_absorpt_coefficient_mu 0.751
_exptl_absorpt_correction_T_max 0.9186
_exptl_absorpt_correction_T_min 0.6971
_exptl_absorpt_correction_type numerical
_exptl_absorpt_process_details face-indexed
_exptl_crystal_colour colorless
_exptl_crystal_density_diffrn 1.181
_exptl_crystal_description block
_exptl_crystal_F_000 5152
_exptl_crystal_recrystallization_method 'inert vapor diffusion of pentane into saturated THF'
_exptl_crystal_size_max 0.771
_exptl_crystal_size_mid 0.417
_exptl_crystal_size_min 0.178
_exptl_transmission_factor_max 27.2273
_exptl_transmission_factor_min 2.1685
_refine_diff_density_max 1.018
_refine_diff_density_min -0.574
_refine_diff_density_rms 0.061
_refine_ls_extinction_method none
_refine_ls_goodness_of_fit_ref 1.081
_refine_ls_hydrogen_treatment constr
_refine_ls_matrix_type full
_refine_ls_number_parameters 1476
_refine_ls_number_reflns 30203
_refine_ls_number_restraints 93
_refine_ls_restrained_S_all 1.082
_refine_ls_R_factor_all 0.0440
_refine_ls_R_factor_gt 0.0369
_refine_ls_shift/su_max 0.002
_refine_ls_shift/su_mean 0.000
_refine_ls_structure_factor_coef Fsqd
_refine_ls_weighting_details 'w=1/[\s^2^(Fo^2^)+(0.0404P)^2^+12.4569P] where P=(Fo^2^+2Fc^2^)/3'
_refine_ls_weighting_scheme calc
_refine_ls_wR_factor_gt 0.0935
_refine_ls_wR_factor_ref 0.0978
_reflns_Friedel_coverage 0.000
_reflns_number_gt 26636
_reflns_number_total 30203
_reflns_threshold_expression 'I > 2\s(I)'
_cod_data_source_file om5b00629_si_004.cif
_cod_data_source_block schomaker41
_cod_original_cell_volume 13495.1(5)
_cod_database_code 4087821
_shelx_space_group_comment
;
The symmetry employed for this shelxl refinement is uniquely defined
by the following loop, which should always be used as a source of
symmetry information in preference to the above space-group names.
They are only intended as comments.
;
_shelx_estimated_absorpt_t_max 0.878
_shelx_estimated_absorpt_t_min 0.595
_olex2_refinement_description
;
1. Fixed Uiso
 At 1.2 times of:
  All C(H) groups, All C(H,H) groups
 At 1.5 times of:
  All C(H,H,H) groups
2. Restrained distances
 C3-C212 \\sim C3-C213 \\sim C3-C217 \\sim C3-C216
 with sigma of 0.02
3. Uiso/Uaniso restraints and constraints
C3 \\sim C211 \\sim C212 \\sim C213 \\sim C214 \\sim C215 \\sim C216 \\sim C217
\\sim C218: within 1.7A with sigma of 0.01 and sigma for terminal atoms of 0.02
4. Same fragment restrains
{C215, C216, C217, C218} sigma for 1-2: 0.02, 1-3: 0.04
as
{C211, C212, C213, C214}
5. Others
 Sof(H3B)=Sof(C215)=Sof(H21K)=Sof(H21L)=Sof(H21M)=Sof(C216)=Sof(H21N)=
 Sof(H21O)=Sof(C217)=Sof(H21P)=Sof(H21Q)=Sof(C218)=Sof(H21R)=Sof(H21S)=
 Sof(H21T)=1-FVAR(1)
 Sof(H3A)=Sof(C211)=Sof(H21A)=Sof(H21B)=Sof(H21C)=Sof(C212)=Sof(H21D)=
 Sof(H21E)=Sof(C213)=Sof(H21F)=Sof(H21G)=Sof(C214)=Sof(H21H)=Sof(H21I)=
 Sof(H21J)=FVAR(1)
6.a Ternary CH refined with riding coordinates:
 C3(H3A), C3(H3B), C12(H12), C25(H25), C30(H30), C21(H21), C46(H46), C60(H60),
 C65(H65), C73(H73), C82(H82), C96(H96), C101(H101), C108(H108), C117(H117),
 C131(H131), C136(H136)
6.b Secondary CH2 refined with riding coordinates:
 C13(H13A,H13B), C15(H15A,H15B), C26(H26A,H26B), C28(H28A,H28B), C31(H31A,
 H31B), C33(H33A,H33B), C212(H21D,H21E), C213(H21F,H21G), C216(H21N,H21O),
 C217(H21P,H21Q), C37(H37A,H37B), C38(H38A,H38B), C47(H47A,H47B), C49(H49A,
 H49B), C61(H61A,H61B), C63(H63A,H63B), C66(H66A,H66B), C69(H69A,H69B),
 C72(H72A,H72B), C74(H74A,H74B), C83(H83A,H83B), C85(H85A,H85B), C97(H97A,H97B),
  C99(H99A,H99B), C102(H10D,H10E), C104(H10I,H10J), C107(H10Q,H10R), C109(H10S,
 H10T), C118(H11D,H11E), C120(H12A,H12B), C132(H13C,H13D), C134(H13H,H13I),
 C137(H13M,H13N), C139(H13R,H13S)
6.c Aromatic/amide H refined with riding coordinates:
 C7(H7), C8(H8), C9(H9), C17(H17), C18(H18), C22(H22), C23(H23), C24(H24),
 C41(H41), C42(H42), C43(H43), C51(H51), C52(H52), C56(H56), C57(H57), C58(H58),
  C77(H77), C78(H78), C79(H79), C87(H87), C88(H88), C92(H92), C93(H93),
 C94(H94), C112(H112), C113(H113), C114(H114), C122(H122), C123(H123),
 C127(H127), C128(H128), C129(H129)
6.d Idealised Me refined as rotating group:
 C14(H14A,H14B,H14C), C16(H16A,H16B,H16C), C27(H27A,H27B,H27C), C29(H29A,H29B,
 H29C), C32(H32A,H32B,H32C), C35(H35A,H35B,H35C), C211(H21A,H21B,H21C),
 C214(H21H,H21I,H21J), C215(H21K,H21L,H21M), C218(H21R,H21S,H21T), C36(H36A,
 H36B,H36C), C39(H39A,H39B,H39C), C48(H48A,H48B,H48C), C50(H50A,H50B,H50C),
 C62(H62A,H62B,H62C), C64(H64A,H64B,H64C), C67(H67A,H67B,H67C), C70(H70A,H70B,
 H70C), C71(H71A,H71B,H71C), C75(H75A,H75B,H75C), C84(H84A,H84B,H84C), C86(H86A,
 H86B,H86C), C98(H98A,H98B,H98C), C100(H10A,H10B,H10C), C103(H10F,H10G,H10H),
 C105(H10K,H10L,H10M), C106(H10N,H10O,H10P), C110(H11A,H11B,H11C), C119(H11F,
 H11G,H11H), C121(H12C,H12D,H12E), C133(H13E,H13F,H13G), C135(H13J,H13K,H13L),
 C138(H13O,H13P,H13Q), C140(H14D,H14E,H14F)
;
_shelx_shelxl_version_number 2014/7
_olex2_submission_special_instructions 'No special instructions were received'

loop_
_space_group_symop_operation_xyz
'x, y, z'
'-x, y+1/2, -z+1/2'
'-x, -y, -z'
'x, -y-1/2, z-1/2'

loop_
_atom_site_label
_atom_site_type_symbol
_atom_site_fract_x
_atom_site_fract_y
_atom_site_fract_z
_atom_site_U_iso_or_equiv
_atom_site_adp_type
_atom_site_occupancy
_atom_site_site_symmetry_order
_atom_site_calc_flag
_atom_site_refinement_flags_posn
_atom_site_refinement_flags_adp
_atom_site_refinement_flags_occupancy
_atom_site_disorder_assembly
_atom_site_disorder_group
Cu1 Cu 0.01812(2) 0.52618(2) -0.19373(2) 0.01947(5) Uani 1 1 d . . . . .
Cl1 Cl 0.03186(3) 0.39816(3) -0.18319(2) 0.04643(16) Uani 1 1 d . . . . .
N1 N 0.01514(6) 0.70970(9) -0.18580(4) 0.0139(3) Uani 1 1 d . . . . .
N2 N -0.00732(6) 0.66841(9) -0.24173(4) 0.0158(3) Uani 1 1 d . . . . .
C1 C 0.09092(7) 0.71541(10) -0.13247(5) 0.0153(3) Uani 1 1 d . . . . .
C2 C -0.01107(7) 0.70860(10) -0.12322(5) 0.0154(3) Uani 1 1 d . . . . .
C3 C 0.08476(9) 0.61020(15) -0.28114(6) 0.0355(5) Uani 1 1 d D U . . .
H3A H 0.0867 0.6461 -0.2592 0.043 Uiso 0.864(5) 1 calc R . P A 1
H3B H 0.0909 0.6323 -0.2557 0.043 Uiso 0.136(5) 1 calc R . P A 2
C6 C 0.02190(8) 0.58877(12) -0.29333(5) 0.0215(4) Uani 1 1 d . . . . .
C7 C 0.00593(9) 0.53832(12) -0.32453(5) 0.0242(4) Uani 1 1 d . . . . .
H7 H 0.0340 0.5200 -0.3383 0.029 Uiso 1 1 calc R . . . .
C8 C -0.05067(9) 0.51524(12) -0.33528(5) 0.0235(4) Uani 1 1 d . . . . .
H8 H -0.0607 0.4831 -0.3565 0.028 Uiso 1 1 calc R . . . .
C9 C -0.09250(8) 0.53998(13) -0.31438(5) 0.0252(4) Uani 1 1 d . . . . .
H9 H -0.1304 0.5233 -0.3216 0.030 Uiso 1 1 calc R . . . .
C10 C -0.07902(8) 0.58943(12) -0.28282(5) 0.0206(4) Uani 1 1 d . . . . .
C11 C -0.02165(7) 0.61442(11) -0.27354(5) 0.0170(3) Uani 1 1 d . . . . .
C12 C -0.12484(8) 0.61645(14) -0.25977(5) 0.0287(4) Uani 1 1 d . . . . .
H12 H -0.1048 0.6330 -0.2354 0.034 Uiso 1 1 calc R . . . .
C13 C -0.16542(9) 0.54433(18) -0.25335(7) 0.0413(6) Uani 1 1 d . . . . .
H13A H -0.1938 0.5648 -0.2386 0.050 Uiso 1 1 calc R . . . .
H13B H -0.1858 0.5266 -0.2772 0.050 Uiso 1 1 calc R . . . .
C14 C -0.13530(12) 0.46888(18) -0.23395(7) 0.0490(6) Uani 1 1 d . . . . .
H14A H -0.1102 0.4443 -0.2496 0.073 Uiso 1 1 calc GR . . . .
H14B H -0.1635 0.4284 -0.2290 0.073 Uiso 1 1 calc GR . . . .
H14C H -0.1132 0.4863 -0.2110 0.073 Uiso 1 1 calc GR . . . .
C15 C -0.15683(11) 0.69447(18) -0.27694(7) 0.0456(6) Uani 1 1 d . . . . .
H15A H -0.1292 0.7324 -0.2855 0.055 Uiso 1 1 calc R . . . .
H15B H -0.1839 0.6776 -0.2983 0.055 Uiso 1 1 calc R . . . .
C16 C -0.18936(13) 0.7408(2) -0.24967(9) 0.0674(10) Uani 1 1 d . . . . .
H16A H -0.2059 0.7911 -0.2611 0.101 Uiso 1 1 calc GR . . . .
H16B H -0.1632 0.7550 -0.2278 0.101 Uiso 1 1 calc GR . . . .
H16C H -0.2194 0.7055 -0.2430 0.101 Uiso 1 1 calc GR . . . .
C17 C -0.00878(8) 0.75497(11) -0.24274(5) 0.0209(4) Uani 1 1 d . . . . .
H17 H -0.0178 0.7885 -0.2637 0.025 Uiso 1 1 calc R . . . .
C18 C 0.00539(8) 0.78111(11) -0.20742(5) 0.0199(3) Uani 1 1 d . . . . .
H18 H 0.0081 0.8363 -0.1992 0.024 Uiso 1 1 calc R . . . .
C19 C 0.00759(7) 0.63918(10) -0.20668(5) 0.0144(3) Uani 1 1 d . . . . .
C20 C 0.03209(7) 0.71093(10) -0.14611(4) 0.0141(3) Uani 1 1 d . . . . .
C22 C 0.10635(8) 0.71813(11) -0.09410(5) 0.0186(3) Uani 1 1 d . . . . .
H22 H 0.1450 0.7217 -0.0841 0.022 Uiso 1 1 calc R . . . .
C23 C 0.06472(8) 0.71561(11) -0.07063(5) 0.0192(3) Uani 1 1 d . . . . .
H23 H 0.0758 0.7172 -0.0451 0.023 Uiso 1 1 calc R . . . .
C24 C 0.00678(8) 0.71082(11) -0.08496(5) 0.0187(3) Uani 1 1 d . . . . .
H24 H -0.0206 0.7091 -0.0688 0.022 Uiso 1 1 calc R . . . .
C25 C 0.13678(7) 0.71700(11) -0.15811(5) 0.0169(3) Uani 1 1 d . . . . .
H25 H 0.1178 0.7045 -0.1833 0.020 Uiso 1 1 calc R . . . .
C26 C 0.18248(8) 0.64938(12) -0.14738(5) 0.0236(4) Uani 1 1 d . . . . .
H26A H 0.2108 0.6520 -0.1643 0.028 Uiso 1 1 calc R . . . .
H26B H 0.2021 0.6609 -0.1226 0.028 Uiso 1 1 calc R . . . .
C27 C 0.15750(10) 0.56157(12) -0.14820(6) 0.0307(4) Uani 1 1 d . . . . .
H27A H 0.1372 0.5501 -0.1725 0.046 Uiso 1 1 calc GR . . . .
H27B H 0.1314 0.5574 -0.1302 0.046 Uiso 1 1 calc GR . . . .
H27C H 0.1881 0.5217 -0.1424 0.046 Uiso 1 1 calc GR . . . .
C28 C 0.16326(9) 0.80494(12) -0.15873(6) 0.0277(4) Uani 1 1 d . . . . .
H28A H 0.1325 0.8458 -0.1633 0.033 Uiso 1 1 calc R . . . .
H28B H 0.1849 0.8167 -0.1346 0.033 Uiso 1 1 calc R . . . .
C29 C 0.20285(11) 0.81491(15) -0.18819(7) 0.0398(6) Uani 1 1 d . . . . .
H29A H 0.1828 0.7983 -0.2119 0.060 Uiso 1 1 calc GR . . . .
H29B H 0.2363 0.7803 -0.1820 0.060 Uiso 1 1 calc GR . . . .
H29C H 0.2145 0.8724 -0.1893 0.060 Uiso 1 1 calc GR . . . .
C30 C -0.07450(7) 0.69963(11) -0.13852(5) 0.0176(3) Uani 1 1 d . . . . .
H30 H -0.0786 0.7090 -0.1654 0.021 Uiso 1 1 calc R . . . .
C31 C -0.09285(8) 0.60869(12) -0.13225(5) 0.0213(4) Uani 1 1 d . . . . .
H31A H -0.0696 0.5714 -0.1450 0.026 Uiso 1 1 calc R . . . .
H31B H -0.0846 0.5963 -0.1059 0.026 Uiso 1 1 calc R . . . .
C32 C -0.15618(8) 0.58985(15) -0.14543(7) 0.0344(5) Uani 1 1 d . . . . .
H32A H -0.1662 0.6086 -0.1706 0.052 Uiso 1 1 calc GR . . . .
H32B H -0.1796 0.6185 -0.1298 0.052 Uiso 1 1 calc GR . . . .
H32C H -0.1627 0.5306 -0.1442 0.052 Uiso 1 1 calc GR . . . .
C33 C -0.11217(9) 0.76457(13) -0.12219(6) 0.0279(4) Uani 1 1 d . . . . .
H33A H -0.1522 0.7551 -0.1323 0.034 Uiso 1 1 calc R . . . .
H33B H -0.1084 0.7570 -0.0955 0.034 Uiso 1 1 calc R . . . .
C35 C -0.09587(11) 0.85417(14) -0.13054(7) 0.0422(6) Uani 1 1 d . . . . .
H35A H -0.0991 0.8618 -0.1569 0.063 Uiso 1 1 calc GR . . . .
H35B H -0.0569 0.8648 -0.1194 0.063 Uiso 1 1 calc GR . . . .
H35C H -0.1213 0.8923 -0.1205 0.063 Uiso 1 1 calc GR . . . .
C211 C 0.17947(11) 0.5410(3) -0.25081(9) 0.0577(11) Uani 0.864(5) 1 d D U P A 1
H21A H 0.2013 0.5654 -0.2685 0.087 Uiso 0.864(5) 1 calc GR . P A 1
H21B H 0.1962 0.4883 -0.2425 0.087 Uiso 0.864(5) 1 calc GR . P A 1
H21C H 0.1799 0.5780 -0.2300 0.087 Uiso 0.864(5) 1 calc GR . P A 1
C212 C 0.11773(12) 0.5275(2) -0.26896(10) 0.0429(8) Uani 0.864(5) 1 d D U P A 1
H21D H 0.0971 0.4979 -0.2517 0.052 Uiso 0.864(5) 1 calc R . P A 1
H21E H 0.1179 0.4921 -0.2906 0.052 Uiso 0.864(5) 1 calc R . P A 1
C213 C 0.11151(14) 0.6585(2) -0.31050(10) 0.0423(8) Uani 0.864(5) 1 d D U P A 1
H21F H 0.1517 0.6695 -0.3014 0.051 Uiso 0.864(5) 1 calc R . P A 1
H21G H 0.1099 0.6245 -0.3327 0.051 Uiso 0.864(5) 1 calc R . P A 1
C214 C 0.0815(2) 0.7390(3) -0.3201(2) 0.0525(12) Uani 0.864(5) 1 d D U P A 1
H21H H 0.0968 0.7647 -0.3404 0.079 Uiso 0.864(5) 1 calc GR . P A 1
H21I H 0.0871 0.7756 -0.2989 0.079 Uiso 0.864(5) 1 calc GR . P A 1
H21J H 0.0411 0.7288 -0.3270 0.079 Uiso 0.864(5) 1 calc GR . P A 1
C215 C 0.1190(11) 0.4772(16) -0.2602(7) 0.059(5) Uani 0.136(5) 1 d D U P A 2
H21K H 0.0831 0.4503 -0.2690 0.089 Uiso 0.136(5) 1 calc GR . P A 2
H21L H 0.1175 0.5006 -0.2361 0.089 Uiso 0.136(5) 1 calc GR . P A 2
H21M H 0.1496 0.4369 -0.2587 0.089 Uiso 0.136(5) 1 calc GR . P A 2
C216 C 0.1299(7) 0.5462(11) -0.2868(6) 0.047(3) Uani 0.136(5) 1 d D U P A 2
H21N H 0.1683 0.5691 -0.2806 0.057 Uiso 0.136(5) 1 calc R . P A 2
H21O H 0.1249 0.5262 -0.3122 0.057 Uiso 0.136(5) 1 calc R . P A 2
C217 C 0.0949(11) 0.6797(14) -0.3100(7) 0.046(3) Uani 0.136(5) 1 d D U P A 2
H21P H 0.1350 0.6950 -0.3031 0.055 Uiso 0.136(5) 1 calc R . P A 2
H21Q H 0.0934 0.6492 -0.3332 0.055 Uiso 0.136(5) 1 calc R . P A 2
C218 C 0.0670(17) 0.758(2) -0.3209(15) 0.048(6) Uani 0.136(5) 1 d D U P A 2
H21R H 0.0348 0.7481 -0.3398 0.072 Uiso 0.136(5) 1 calc GR . P A 2
H21S H 0.0939 0.7947 -0.3305 0.072 Uiso 0.136(5) 1 calc GR . P A 2
H21T H 0.0539 0.7836 -0.2998 0.072 Uiso 0.136(5) 1 calc GR . P A 2
Cu2 Cu 0.20213(2) 1.23712(2) -0.01104(2) 0.01459(5) Uani 1 1 d . . . . .
Cl2 Cl 0.23799(2) 1.23719(3) 0.04548(2) 0.02542(10) Uani 1 1 d . . . . .
N3 N 0.14228(5) 1.18173(8) -0.08350(4) 0.0108(3) Uani 1 1 d . . . . .
N4 N 0.15973(6) 1.31291(8) -0.08206(4) 0.0116(3) Uani 1 1 d . . . . .
C21 C 0.27368(7) 1.36111(11) -0.09300(5) 0.0165(3) Uani 1 1 d . . . . .
H21 H 0.2628 1.3038 -0.0873 0.020 Uiso 1 1 calc R . . . .
C36 C 0.35182(9) 1.34792(16) -0.03708(6) 0.0359(5) Uani 1 1 d . . . . .
H36A H 0.3403 1.2911 -0.0336 0.054 Uiso 1 1 calc GR . . . .
H36B H 0.3317 1.3847 -0.0225 0.054 Uiso 1 1 calc GR . . . .
H36C H 0.3925 1.3533 -0.0294 0.054 Uiso 1 1 calc GR . . . .
C37 C 0.33747(7) 1.37122(12) -0.07790(5) 0.0229(4) Uani 1 1 d . . . . .
H37A H 0.3599 1.3363 -0.0923 0.028 Uiso 1 1 calc R . . . .
H37B H 0.3486 1.4290 -0.0811 0.028 Uiso 1 1 calc R . . . .
C38 C 0.26304(8) 1.37055(11) -0.13564(5) 0.0201(4) Uani 1 1 d . . . . .
H38A H 0.2221 1.3776 -0.1437 0.024 Uiso 1 1 calc R . . . .
H38B H 0.2823 1.4207 -0.1425 0.024 Uiso 1 1 calc R . . . .
C39 C 0.28431(10) 1.29597(15) -0.15572(6) 0.0370(5) Uani 1 1 d . . . . .
H39A H 0.2774 1.3057 -0.1820 0.056 Uiso 1 1 calc GR . . . .
H39B H 0.2641 1.2465 -0.1499 0.056 Uiso 1 1 calc GR . . . .
H39C H 0.3248 1.2886 -0.1479 0.056 Uiso 1 1 calc GR . . . .
C40 C 0.23483(7) 1.41978(10) -0.07486(5) 0.0145(3) Uani 1 1 d . . . . .
C41 C 0.25167(7) 1.50076(11) -0.06404(5) 0.0183(3) Uani 1 1 d . . . . .
H41 H 0.2883 1.5192 -0.0670 0.022 Uiso 1 1 calc R . . . .
C42 C 0.21484(8) 1.55437(11) -0.04888(5) 0.0191(3) Uani 1 1 d . . . . .
H42 H 0.2269 1.6083 -0.0419 0.023 Uiso 1 1 calc R . . . .
C43 C 0.16031(8) 1.52796(10) -0.04407(5) 0.0172(3) Uani 1 1 d . . . . .
H43 H 0.1361 1.5644 -0.0337 0.021 Uiso 1 1 calc R . . . .
C44 C 0.14090(7) 1.44736(10) -0.05449(4) 0.0132(3) Uani 1 1 d . . . . .
C45 C 0.17921(7) 1.39521(10) -0.06975(4) 0.0126(3) Uani 1 1 d . . . . .
C46 C 0.08015(7) 1.41997(10) -0.05051(5) 0.0160(3) Uani 1 1 d . . . . .
H46 H 0.0786 1.3590 -0.0536 0.019 Uiso 1 1 calc R . . . .
C47 C 0.03663(8) 1.45789(12) -0.08159(6) 0.0264(4) Uani 1 1 d . . . . .
H47A H 0.0319 1.5169 -0.0765 0.032 Uiso 1 1 calc R . . . .
H47B H 0.0519 1.4534 -0.1049 0.032 Uiso 1 1 calc R . . . .
C48 C -0.02218(9) 1.41530(15) -0.08565(8) 0.0409(6) Uani 1 1 d . . . . .
H48A H -0.0465 1.4383 -0.1067 0.061 Uiso 1 1 calc GR . . . .
H48B H -0.0394 1.4246 -0.0636 0.061 Uiso 1 1 calc GR . . . .
H48C H -0.0176 1.3562 -0.0892 0.061 Uiso 1 1 calc GR . . . .
C49 C 0.06488(8) 1.43921(13) -0.01172(6) 0.0270(4) Uani 1 1 d . . . . .
H49A H 0.0690 1.4989 -0.0071 0.032 Uiso 1 1 calc R . . . .
H49B H 0.0249 1.4246 -0.0111 0.032 Uiso 1 1 calc R . . . .
C50 C 0.10233(10) 1.39219(15) 0.01899(6) 0.0357(5) Uani 1 1 d . . . . .
H50A H 0.0959 1.3331 0.0158 0.053 Uiso 1 1 calc GR . . . .
H50B H 0.0926 1.4092 0.0426 0.053 Uiso 1 1 calc GR . . . .
H50C H 0.1421 1.4045 0.0180 0.053 Uiso 1 1 calc GR . . . .
C51 C 0.12956(7) 1.29614(10) -0.11687(5) 0.0147(3) Uani 1 1 d . . . . .
H51 H 0.1190 1.3345 -0.1359 0.018 Uiso 1 1 calc R . . . .
C52 C 0.11862(7) 1.21335(10) -0.11775(4) 0.0130(3) Uani 1 1 d . . . . .
H52 H 0.0990 1.1832 -0.1375 0.016 Uiso 1 1 calc R . . . .
C53 C 0.16759(6) 1.24273(9) -0.06092(4) 0.0111(3) Uani 1 1 d . . . . .
C54 C 0.13651(7) 1.09519(9) -0.07291(4) 0.0113(3) Uani 1 1 d . . . . .
C55 C 0.08856(7) 1.07348(10) -0.05606(4) 0.0136(3) Uani 1 1 d . . . . .
C56 C 0.08243(8) 0.98885(11) -0.04787(5) 0.0179(3) Uani 1 1 d . . . . .
H56 H 0.0511 0.9716 -0.0368 0.022 Uiso 1 1 calc R . . . .
C57 C 0.12215(8) 0.93009(11) -0.05597(5) 0.0185(3) Uani 1 1 d . . . . .
H57 H 0.1170 0.8740 -0.0504 0.022 Uiso 1 1 calc R . . . .
C58 C 0.16948(7) 0.95383(10) -0.07230(5) 0.0163(3) Uani 1 1 d . . . . .
H58 H 0.1960 0.9136 -0.0773 0.020 Uiso 1 1 calc R . . . .
C59 C 0.17778(7) 1.03747(10) -0.08142(4) 0.0130(3) Uani 1 1 d . . . . .
C60 C 0.04477(7) 1.13872(11) -0.04788(5) 0.0168(3) Uani 1 1 d . . . . .
H60 H 0.0644 1.1930 -0.0469 0.020 Uiso 1 1 calc R . . . .
C61 C -0.00640(8) 1.14473(12) -0.07946(5) 0.0235(4) Uani 1 1 d . . . . .
H61A H -0.0284 1.1946 -0.0756 0.028 Uiso 1 1 calc R . . . .
H61B H 0.0087 1.1517 -0.1027 0.028 Uiso 1 1 calc R . . . .
C62 C -0.04706(8) 1.07030(13) -0.08316(6) 0.0289(4) Uani 1 1 d . . . . .
H62A H -0.0775 1.0798 -0.1033 0.043 Uiso 1 1 calc GR . . . .
H62B H -0.0632 1.0634 -0.0605 0.043 Uiso 1 1 calc GR . . . .
H62C H -0.0263 1.0206 -0.0879 0.043 Uiso 1 1 calc GR . . . .
C63 C 0.02433(8) 1.12654(12) -0.01007(5) 0.0220(4) Uani 1 1 d . . . . .
H63A H -0.0031 1.1704 -0.0067 0.026 Uiso 1 1 calc R . . . .
H63B H 0.0043 1.0734 -0.0102 0.026 Uiso 1 1 calc R . . . .
C64 C 0.07227(9) 1.12793(13) 0.02281(5) 0.0283(4) Uani 1 1 d . . . . .
H64A H 0.0967 1.0801 0.0217 0.042 Uiso 1 1 calc GR . . . .
H64B H 0.0558 1.1264 0.0455 0.042 Uiso 1 1 calc GR . . . .
H64C H 0.0945 1.1782 0.0220 0.042 Uiso 1 1 calc GR . . . .
C65 C 0.22963(7) 1.06554(10) -0.09918(5) 0.0154(3) Uani 1 1 d . . . . .
H65 H 0.2173 1.1145 -0.1145 0.018 Uiso 1 1 calc R . . . .
C66 C 0.24854(7) 0.99896(11) -0.12530(5) 0.0191(3) Uani 1 1 d . . . . .
H66A H 0.2646 0.9515 -0.1107 0.023 Uiso 1 1 calc R . . . .
H66B H 0.2150 0.9794 -0.1418 0.023 Uiso 1 1 calc R . . . .
C67 C 0.29303(8) 1.03163(13) -0.14844(6) 0.0270(4) Uani 1 1 d . . . . .
H67A H 0.3006 0.9895 -0.1659 0.040 Uiso 1 1 calc GR . . . .
H67B H 0.3280 1.0449 -0.1324 0.040 Uiso 1 1 calc GR . . . .
H67C H 0.2785 1.0811 -0.1616 0.040 Uiso 1 1 calc GR . . . .
C69 C 0.27969(7) 1.09491(11) -0.06967(5) 0.0206(4) Uani 1 1 d . . . . .
H69A H 0.3041 1.1324 -0.0815 0.025 Uiso 1 1 calc R . . . .
H69B H 0.2637 1.1268 -0.0509 0.025 Uiso 1 1 calc R . . . .
C70 C 0.31714(8) 1.02497(13) -0.05050(5) 0.0255(4) Uani 1 1 d . . . . .
H70A H 0.3394 1.0002 -0.0678 0.038 Uiso 1 1 calc GR . . . .
H70B H 0.2930 0.9830 -0.0417 0.038 Uiso 1 1 calc GR . . . .
H70C H 0.3425 1.0477 -0.0299 0.038 Uiso 1 1 calc GR . . . .
Cu3 Cu 0.30523(2) 0.77790(2) 0.00593(2) 0.01376(5) Uani 1 1 d . . . . .
Cl3 Cl 0.27077(2) 0.77677(3) -0.05094(2) 0.02302(9) Uani 1 1 d . . . . .
N5 N 0.36333(5) 0.83017(8) 0.07974(4) 0.0109(3) Uani 1 1 d . . . . .
N6 N 0.33801(5) 0.70184(8) 0.07804(4) 0.0116(3) Uani 1 1 d . . . . .
C71 C 0.51025(8) 0.57669(14) 0.10054(6) 0.0331(5) Uani 1 1 d . . . . .
H71A H 0.5319 0.5634 0.0809 0.050 Uiso 1 1 calc GR . . . .
H71B H 0.5290 0.5532 0.1234 0.050 Uiso 1 1 calc GR . . . .
H71C H 0.5078 0.6364 0.1030 0.050 Uiso 1 1 calc GR . . . .
C72 C 0.44983(7) 0.54020(11) 0.09163(5) 0.0194(3) Uani 1 1 d . . . . .
H72A H 0.4291 0.5506 0.1124 0.023 Uiso 1 1 calc R . . . .
H72B H 0.4527 0.4800 0.0887 0.023 Uiso 1 1 calc R . . . .
C73 C 0.41518(7) 0.57699(10) 0.05615(5) 0.0142(3) Uani 1 1 d . . . . .
H73 H 0.4207 0.6378 0.0571 0.017 Uiso 1 1 calc R . . . .
C74 C 0.43752(8) 0.54504(12) 0.02113(5) 0.0227(4) Uani 1 1 d . . . . .
H74A H 0.4785 0.5558 0.0234 0.027 Uiso 1 1 calc R . . . .
H74B H 0.4320 0.4849 0.0194 0.027 Uiso 1 1 calc R . . . .
C75 C 0.40802(10) 0.58520(15) -0.01434(6) 0.0355(5) Uani 1 1 d . . . . .
H75A H 0.4242 0.5633 -0.0351 0.053 Uiso 1 1 calc GR . . . .
H75B H 0.4136 0.6448 -0.0130 0.053 Uiso 1 1 calc GR . . . .
H75C H 0.3676 0.5729 -0.0173 0.053 Uiso 1 1 calc GR . . . .
C76 C 0.35131(7) 0.56047(10) 0.05554(4) 0.0134(3) Uani 1 1 d . . . . .
C77 C 0.32765(8) 0.48207(10) 0.04584(5) 0.0177(3) Uani 1 1 d . . . . .
H77 H 0.3512 0.4395 0.0392 0.021 Uiso 1 1 calc R . . . .
C78 C 0.26962(8) 0.46650(11) 0.04594(5) 0.0212(4) Uani 1 1 d . . . . .
H78 H 0.2547 0.4136 0.0397 0.025 Uiso 1 1 calc R . . . .
C79 C 0.23364(8) 0.52955(11) 0.05527(5) 0.0211(4) Uani 1 1 d . . . . .
H79 H 0.1946 0.5186 0.0548 0.025 Uiso 1 1 calc R . . . .
C80 C 0.25498(7) 0.60904(10) 0.06536(5) 0.0164(3) Uani 1 1 d . . . . .
C81 C 0.31399(7) 0.62187(10) 0.06567(4) 0.0124(3) Uani 1 1 d . . . . .
C82 C 0.21418(7) 0.67850(11) 0.07343(5) 0.0181(3) Uani 1 1 d . . . . .
H82 H 0.2372 0.7291 0.0795 0.022 Uiso 1 1 calc R . . . .
C83 C 0.18370(8) 0.65800(13) 0.10689(6) 0.0278(4) Uani 1 1 d . . . . .
H83A H 0.1541 0.6997 0.1086 0.033 Uiso 1 1 calc R . . . .
H83B H 0.1649 0.6040 0.1029 0.033 Uiso 1 1 calc R . . . .
C84 C 0.22436(10) 0.65568(15) 0.14333(6) 0.0351(5) Uani 1 1 d . . . . .
H84A H 0.2540 0.6150 0.1417 0.053 Uiso 1 1 calc GR . . . .
H84B H 0.2033 0.6406 0.1631 0.053 Uiso 1 1 calc GR . . . .
H84C H 0.2415 0.7099 0.1482 0.053 Uiso 1 1 calc GR . . . .
C85 C 0.17087(8) 0.69742(12) 0.03826(5) 0.0241(4) Uani 1 1 d . . . . .
H85A H 0.1908 0.6948 0.0167 0.029 Uiso 1 1 calc R . . . .
H85B H 0.1412 0.6547 0.0355 0.029 Uiso 1 1 calc R . . . .
C86 C 0.14266(9) 0.78298(13) 0.03956(6) 0.0314(4) Uani 1 1 d . . . . .
H86A H 0.1146 0.7903 0.0179 0.047 Uiso 1 1 calc GR . . . .
H86B H 0.1715 0.8259 0.0403 0.047 Uiso 1 1 calc GR . . . .
H86C H 0.1241 0.7868 0.0614 0.047 Uiso 1 1 calc GR . . . .
C87 C 0.36556(7) 0.71633(10) 0.11374(5) 0.0143(3) Uani 1 1 d . . . . .
H87 H 0.3717 0.6779 0.1331 0.017 Uiso 1 1 calc R . . . .
C88 C 0.38161(7) 0.79741(10) 0.11475(4) 0.0137(3) Uani 1 1 d . . . . .
H88 H 0.4012 0.8259 0.1350 0.016 Uiso 1 1 calc R . . . .
C89 C 0.33650(6) 0.77159(9) 0.05647(4) 0.0108(3) Uani 1 1 d . . . . .
C90 C 0.37431(7) 0.91575(10) 0.07013(4) 0.0122(3) Uani 1 1 d . . . . .
C91 C 0.42855(7) 0.93491(10) 0.06086(4) 0.0140(3) Uani 1 1 d . . . . .
C92 C 0.44060(8) 1.01880(11) 0.05525(5) 0.0194(3) Uani 1 1 d . . . . .
H92 H 0.4765 1.0339 0.0494 0.023 Uiso 1 1 calc R . . . .
C93 C 0.39979(8) 1.08029(11) 0.05824(5) 0.0219(4) Uani 1 1 d . . . . .
H93 H 0.4088 1.1361 0.0547 0.026 Uiso 1 1 calc R . . . .
C94 C 0.34582(8) 1.05951(10) 0.06643(5) 0.0189(3) Uani 1 1 d . . . . .
H94 H 0.3186 1.1014 0.0678 0.023 Uiso 1 1 calc R . . . .
C95 C 0.33174(7) 0.97602(10) 0.07264(4) 0.0139(3) Uani 1 1 d . . . . .
C96 C 0.47368(7) 0.86866(10) 0.05630(5) 0.0147(3) Uani 1 1 d . . . . .
H96 H 0.4566 0.8136 0.0596 0.018 Uiso 1 1 calc R . . . .
C97 C 0.49083(7) 0.87142(11) 0.01718(5) 0.0189(3) Uani 1 1 d . . . . .
H97A H 0.5105 0.9239 0.0142 0.023 Uiso 1 1 calc R . . . .
H97B H 0.5178 0.8263 0.0148 0.023 Uiso 1 1 calc R . . . .
C98 C 0.44018(8) 0.86346(13) -0.01376(5) 0.0248(4) Uani 1 1 d . . . . .
H98A H 0.4541 0.8619 -0.0373 0.037 Uiso 1 1 calc GR . . . .
H98B H 0.4150 0.9106 -0.0130 0.037 Uiso 1 1 calc GR . . . .
H98C H 0.4195 0.8128 -0.0104 0.037 Uiso 1 1 calc GR . . . .
C99 C 0.52608(7) 0.87907(12) 0.08667(5) 0.0203(4) Uani 1 1 d . . . . .
H99A H 0.5424 0.9343 0.0845 0.024 Uiso 1 1 calc R . . . .
H99B H 0.5132 0.8756 0.1108 0.024 Uiso 1 1 calc R . . . .
C100 C 0.57281(8) 0.81373(13) 0.08467(6) 0.0257(4) Uani 1 1 d . . . . .
H10A H 0.5902 0.8226 0.0627 0.039 Uiso 1 1 calc GR . . . .
H10B H 0.5561 0.7588 0.0840 0.039 Uiso 1 1 calc GR . . . .
H10C H 0.6016 0.8186 0.1061 0.039 Uiso 1 1 calc GR . . . .
C101 C 0.27289(7) 0.95277(10) 0.08257(5) 0.0154(3) Uani 1 1 d . . . . .
H101 H 0.2657 0.8941 0.0755 0.019 Uiso 1 1 calc R . . . .
C102 C 0.27458(8) 0.95872(12) 0.12459(5) 0.0216(4) Uani 1 1 d . . . . .
H10D H 0.3066 0.9255 0.1365 0.026 Uiso 1 1 calc R . . . .
H10E H 0.2818 1.0165 0.1321 0.026 Uiso 1 1 calc R . . . .
C103 C 0.21968(8) 0.92927(15) 0.13860(6) 0.0327(5) Uani 1 1 d . . . . .
H10F H 0.1884 0.9657 0.1292 0.049 Uiso 1 1 calc GR . . . .
H10G H 0.2252 0.9304 0.1652 0.049 Uiso 1 1 calc GR . . . .
H10H H 0.2109 0.8732 0.1301 0.049 Uiso 1 1 calc GR . . . .
C104 C 0.22372(7) 1.00511(11) 0.06154(5) 0.0194(3) Uani 1 1 d . . . . .
H10I H 0.1873 0.9840 0.0674 0.023 Uiso 1 1 calc R . . . .
H10J H 0.2277 1.0626 0.0701 0.023 Uiso 1 1 calc R . . . .
C105 C 0.22250(8) 1.00376(13) 0.01955(5) 0.0269(4) Uani 1 1 d . . . . .
H10K H 0.1880 1.0304 0.0078 0.040 Uiso 1 1 calc GR . . . .
H10L H 0.2234 0.9468 0.0112 0.040 Uiso 1 1 calc GR . . . .
H10M H 0.2554 1.0332 0.0132 0.040 Uiso 1 1 calc GR . . . .
Cu4 Cu 0.52887(2) 0.97624(2) 0.30681(2) 0.01584(5) Uani 1 1 d . . . . .
Cl4 Cl 0.55571(2) 1.10264(3) 0.31060(2) 0.02850(11) Uani 1 1 d . . . . .
N7 N 0.49023(6) 0.83343(9) 0.26260(4) 0.0135(3) Uani 1 1 d . . . . .
N8 N 0.51732(6) 0.79336(8) 0.31831(4) 0.0124(3) Uani 1 1 d . . . . .
C106 C 0.56642(10) 0.75100(13) 0.18348(7) 0.0344(5) Uani 1 1 d . . . . .
H10N H 0.5812 0.7193 0.1645 0.052 Uiso 1 1 calc GR . . . .
H10O H 0.5269 0.7651 0.1753 0.052 Uiso 1 1 calc GR . . . .
H10P H 0.5691 0.7182 0.2058 0.052 Uiso 1 1 calc GR . . . .
C107 C 0.60163(8) 0.83116(13) 0.19120(6) 0.0264(4) Uani 1 1 d . . . . .
H10Q H 0.5991 0.8635 0.1685 0.032 Uiso 1 1 calc R . . . .
H10R H 0.6417 0.8163 0.1986 0.032 Uiso 1 1 calc R . . . .
C108 C 0.58156(8) 0.88602(12) 0.22169(5) 0.0217(4) Uani 1 1 d . . . . .
H108 H 0.5837 0.8519 0.2442 0.026 Uiso 1 1 calc R . . . .
C109 C 0.61946(8) 0.96338(14) 0.23110(6) 0.0295(4) Uani 1 1 d . . . . .
H10S H 0.6210 0.9951 0.2085 0.035 Uiso 1 1 calc R . . . .
H10T H 0.6017 0.9987 0.2480 0.035 Uiso 1 1 calc R . . . .
C110 C 0.68058(9) 0.94282(18) 0.24873(6) 0.0416(6) Uani 1 1 d . . . . .
H11A H 0.7000 0.9135 0.2311 0.062 Uiso 1 1 calc GR . . . .
H11B H 0.6795 0.9082 0.2702 0.062 Uiso 1 1 calc GR . . . .
H11C H 0.7008 0.9938 0.2560 0.062 Uiso 1 1 calc GR . . . .
C111 C 0.51953(7) 0.91219(11) 0.21089(5) 0.0166(3) Uani 1 1 d . . . . .
C112 C 0.50409(8) 0.96429(11) 0.18015(5) 0.0201(4) Uani 1 1 d . . . . .
H112 H 0.5320 0.9811 0.1660 0.024 Uiso 1 1 calc R . . . .
C113 C 0.44803(8) 0.99118(11) 0.17058(5) 0.0210(4) Uani 1 1 d . . . . .
H113 H 0.4385 1.0253 0.1499 0.025 Uiso 1 1 calc R . . . .
C114 C 0.40600(8) 0.96754(11) 0.19161(5) 0.0213(4) Uani 1 1 d . . . . .
H114 H 0.3686 0.9873 0.1852 0.026 Uiso 1 1 calc R . . . .
C115 C 0.41877(7) 0.91475(11) 0.22211(5) 0.0173(3) Uani 1 1 d . . . . .
C116 C 0.47576(7) 0.88770(10) 0.23088(4) 0.0147(3) Uani 1 1 d . . . . .
C117 C 0.37209(8) 0.88536(12) 0.24395(5) 0.0227(4) Uani 1 1 d . . . . .
H117 H 0.3912 0.8620 0.2674 0.027 Uiso 1 1 calc R . . . .
C118 C 0.33785(9) 0.81366(15) 0.22248(6) 0.0339(5) Uani 1 1 d . . . . .
H11D H 0.3138 0.8370 0.2010 0.041 Uiso 1 1 calc R . . . .
H11E H 0.3648 0.7753 0.2135 0.041 Uiso 1 1 calc R . . . .
C119 C 0.30010(12) 0.76502(19) 0.24555(8) 0.0535(7) Uani 1 1 d . . . . .
H11F H 0.2813 0.7202 0.2309 0.080 Uiso 1 1 calc GR . . . .
H11G H 0.2717 0.8018 0.2533 0.080 Uiso 1 1 calc GR . . . .
H11H H 0.3235 0.7423 0.2670 0.080 Uiso 1 1 calc GR . . . .
C120 C 0.33392(9) 0.95764(15) 0.25356(6) 0.0335(5) Uani 1 1 d . . . . .
H12A H 0.3139 0.9811 0.2307 0.040 Uiso 1 1 calc R . . . .
H12B H 0.3051 0.9356 0.2676 0.040 Uiso 1 1 calc R . . . .
C121 C 0.36672(11) 1.02719(16) 0.27587(7) 0.0455(6) Uani 1 1 d . . . . .
H12C H 0.3933 1.0524 0.2614 0.068 Uiso 1 1 calc GR . . . .
H12D H 0.3875 1.0043 0.2983 0.068 Uiso 1 1 calc GR . . . .
H12E H 0.3401 1.0688 0.2820 0.068 Uiso 1 1 calc GR . . . .
C122 C 0.48576(7) 0.74707(11) 0.26223(5) 0.0168(3) Uani 1 1 d . . . . .
H122 H 0.4733 0.7133 0.2418 0.020 Uiso 1 1 calc R . . . .
C123 C 0.50301(7) 0.72168(10) 0.29739(5) 0.0162(3) Uani 1 1 d . . . . .
H123 H 0.5050 0.6668 0.3060 0.019 Uiso 1 1 calc R . . . .
C124 C 0.50988(7) 0.86320(10) 0.29707(4) 0.0130(3) Uani 1 1 d . . . . .
C125 C 0.53591(7) 0.79377(10) 0.35781(4) 0.0124(3) Uani 1 1 d . . . . .
C126 C 0.59518(7) 0.79421(10) 0.37075(5) 0.0137(3) Uani 1 1 d . . . . .
C127 C 0.61157(7) 0.79618(10) 0.40908(5) 0.0160(3) Uani 1 1 d . . . . .
H127 H 0.6505 0.7961 0.4187 0.019 Uiso 1 1 calc R . . . .
C128 C 0.57054(7) 0.79823(10) 0.43303(5) 0.0160(3) Uani 1 1 d . . . . .
H128 H 0.5823 0.8008 0.4585 0.019 Uiso 1 1 calc R . . . .
C129 C 0.51229(7) 0.79653(10) 0.41948(5) 0.0152(3) Uani 1 1 d . . . . .
H129 H 0.4855 0.7974 0.4360 0.018 Uiso 1 1 calc R . . . .
C130 C 0.49343(7) 0.79351(10) 0.38131(4) 0.0130(3) Uani 1 1 d . . . . .
C131 C 0.42946(7) 0.79152(11) 0.36673(5) 0.0156(3) Uani 1 1 d . . . . .
H131 H 0.4253 0.7820 0.3399 0.019 Uiso 1 1 calc R . . . .
C132 C 0.40268(8) 0.87731(12) 0.37306(6) 0.0250(4) Uani 1 1 d . . . . .
H13C H 0.4085 0.8894 0.3994 0.030 Uiso 1 1 calc R . . . .
H13D H 0.4227 0.9200 0.3609 0.030 Uiso 1 1 calc R . . . .
C133 C 0.33858(9) 0.88231(15) 0.35858(7) 0.0357(5) Uani 1 1 d . . . . .
H13E H 0.3317 0.8618 0.3335 0.054 Uiso 1 1 calc GR . . . .
H13F H 0.3260 0.9395 0.3591 0.054 Uiso 1 1 calc GR . . . .
H13G H 0.3176 0.8488 0.3740 0.054 Uiso 1 1 calc GR . . . .
C134 C 0.39896(8) 0.71904(12) 0.38396(5) 0.0236(4) Uani 1 1 d . . . . .
H13H H 0.4028 0.7272 0.4106 0.028 Uiso 1 1 calc R . . . .
H13I H 0.3583 0.7205 0.3743 0.028 Uiso 1 1 calc R . . . .
C135 C 0.42298(9) 0.63327(13) 0.37607(6) 0.0329(5) Uani 1 1 d . . . . .
H13J H 0.4189 0.6244 0.3497 0.049 Uiso 1 1 calc GR . . . .
H13K H 0.4022 0.5907 0.3872 0.049 Uiso 1 1 calc GR . . . .
H13L H 0.4630 0.6307 0.3863 0.049 Uiso 1 1 calc GR . . . .
C136 C 0.63983(7) 0.78812(11) 0.34442(5) 0.0160(3) Uani 1 1 d . . . . .
H136 H 0.6211 0.8044 0.3197 0.019 Uiso 1 1 calc R . . . .
C137 C 0.69095(7) 0.84716(11) 0.35509(5) 0.0191(3) Uani 1 1 d . . . . .
H13M H 0.7102 0.8319 0.3796 0.023 Uiso 1 1 calc R . . . .
H13N H 0.7182 0.8394 0.3377 0.023 Uiso 1 1 calc R . . . .
C138 C 0.67442(9) 0.93915(12) 0.35542(6) 0.0259(4) Uani 1 1 d . . . . .
H13O H 0.6560 0.9552 0.3312 0.039 Uiso 1 1 calc GR . . . .
H13P H 0.7084 0.9724 0.3621 0.039 Uiso 1 1 calc GR . . . .
H13Q H 0.6484 0.9479 0.3732 0.039 Uiso 1 1 calc GR . . . .
C139 C 0.65960(9) 0.69653(12) 0.34224(6) 0.0269(4) Uani 1 1 d . . . . .
H13R H 0.6821 0.6814 0.3658 0.032 Uiso 1 1 calc R . . . .
H13S H 0.6259 0.6607 0.3386 0.032 Uiso 1 1 calc R . . . .
C140 C 0.69537(11) 0.67985(14) 0.31126(7) 0.0421(6) Uani 1 1 d . . . . .
H14D H 0.6745 0.6980 0.2880 0.063 Uiso 1 1 calc GR . . . .
H14E H 0.7032 0.6210 0.3101 0.063 Uiso 1 1 calc GR . . . .
H14F H 0.7310 0.7101 0.3161 0.063 Uiso 1 1 calc GR . . . .

loop_
_atom_site_aniso_label
_atom_site_aniso_U_11
_atom_site_aniso_U_22
_atom_site_aniso_U_33
_atom_site_aniso_U_23
_atom_site_aniso_U_13
_atom_site_aniso_U_12
Cu1 0.02928(12) 0.01239(10) 0.01462(10) -0.00100(8) -0.00415(8) 0.00259(8)
Cl1 0.0838(5) 0.0156(2) 0.0304(3) -0.0028(2) -0.0241(3) 0.0090(2)
N1 0.0154(6) 0.0128(7) 0.0136(7) -0.0002(5) 0.0030(5) 0.0012(5)
N2 0.0186(7) 0.0156(7) 0.0130(7) -0.0004(5) 0.0017(5) 0.0012(5)
C1 0.0191(8) 0.0098(7) 0.0169(8) -0.0014(6) 0.0021(6) -0.0001(6)
C2 0.0179(8) 0.0107(7) 0.0175(8) -0.0001(6) 0.0026(6) 0.0004(6)
C3 0.0218(9) 0.0514(13) 0.0346(11) -0.0208(10) 0.0086(8) -0.0073(9)
C6 0.0239(9) 0.0219(9) 0.0186(9) -0.0019(7) 0.0029(7) -0.0017(7)
C7 0.0311(10) 0.0238(9) 0.0185(9) -0.0038(7) 0.0057(7) 0.0009(8)
C8 0.0346(10) 0.0205(9) 0.0136(8) -0.0017(7) -0.0025(7) -0.0016(7)
C9 0.0227(9) 0.0306(10) 0.0200(9) -0.0004(8) -0.0052(7) -0.0021(8)
C10 0.0205(8) 0.0257(9) 0.0145(8) 0.0019(7) -0.0017(6) 0.0034(7)
C11 0.0230(8) 0.0164(8) 0.0107(8) 0.0005(6) -0.0006(6) 0.0013(6)
C12 0.0187(9) 0.0457(12) 0.0202(9) -0.0062(9) -0.0024(7) 0.0046(8)
C13 0.0207(10) 0.0705(17) 0.0332(12) -0.0098(11) 0.0053(9) -0.0087(10)
C14 0.0455(14) 0.0610(17) 0.0425(14) 0.0044(12) 0.0134(11) -0.0160(12)
C15 0.0404(13) 0.0613(17) 0.0324(12) -0.0102(11) -0.0046(10) 0.0261(12)
C16 0.0551(17) 0.084(2) 0.0597(19) -0.0268(17) -0.0024(14) 0.0318(17)
C17 0.0286(9) 0.0158(8) 0.0179(9) 0.0038(7) 0.0020(7) 0.0016(7)
C18 0.0263(9) 0.0138(8) 0.0195(9) 0.0016(7) 0.0032(7) -0.0001(7)
C19 0.0125(7) 0.0164(8) 0.0139(8) -0.0005(6) 0.0009(6) 0.0000(6)
C20 0.0197(8) 0.0097(7) 0.0126(8) -0.0015(6) 0.0014(6) -0.0001(6)
C22 0.0203(8) 0.0151(8) 0.0192(9) -0.0025(7) -0.0012(7) -0.0017(6)
C23 0.0266(9) 0.0171(8) 0.0132(8) -0.0024(6) 0.0007(7) -0.0025(7)
C24 0.0240(9) 0.0165(8) 0.0166(8) -0.0017(7) 0.0061(7) -0.0018(7)
C25 0.0163(8) 0.0172(8) 0.0171(8) -0.0039(6) 0.0023(6) -0.0008(6)
C26 0.0204(9) 0.0286(10) 0.0211(9) -0.0039(8) 0.0004(7) 0.0065(7)
C27 0.0423(12) 0.0207(10) 0.0287(11) -0.0011(8) 0.0036(9) 0.0112(8)
C28 0.0324(10) 0.0217(9) 0.0325(11) -0.0071(8) 0.0164(8) -0.0073(8)
C29 0.0520(14) 0.0320(12) 0.0417(13) -0.0075(10) 0.0286(11) -0.0130(10)
C30 0.0170(8) 0.0195(8) 0.0167(8) -0.0002(7) 0.0031(6) 0.0019(6)
C31 0.0186(8) 0.0236(9) 0.0219(9) 0.0008(7) 0.0031(7) -0.0026(7)
C32 0.0212(10) 0.0400(12) 0.0417(13) 0.0022(10) 0.0038(9) -0.0095(9)
C33 0.0249(9) 0.0295(10) 0.0298(10) -0.0021(8) 0.0057(8) 0.0098(8)
C35 0.0542(15) 0.0259(11) 0.0457(14) 0.0003(10) 0.0046(11) 0.0162(10)
C211 0.0221(13) 0.111(3) 0.0394(17) -0.0086(18) 0.0011(11) 0.0067(15)
C212 0.0231(13) 0.065(2) 0.0394(18) -0.0139(17) 0.0014(12) 0.0056(14)
C213 0.0254(16) 0.065(2) 0.0410(15) -0.0235(15) 0.0199(13) -0.0119(13)
C214 0.047(3) 0.061(4) 0.054(2) -0.001(3) 0.023(2) -0.010(2)
C215 0.051(10) 0.070(11) 0.054(10) -0.006(10) -0.002(8) 0.009(10)
C216 0.028(5) 0.072(6) 0.044(6) -0.023(6) 0.012(5) -0.004(5)
C217 0.036(6) 0.062(6) 0.044(6) -0.014(6) 0.020(6) -0.011(6)
C218 0.052(13) 0.035(10) 0.059(11) 0.021(9) 0.014(11) 0.004(9)
Cu2 0.01734(10) 0.01101(10) 0.01402(10) -0.00049(7) -0.00253(7) -0.00017(7)
Cl2 0.0371(2) 0.0155(2) 0.0193(2) 0.00024(16) -0.01118(18) -0.00087(17)
N3 0.0110(6) 0.0097(6) 0.0119(6) -0.0001(5) 0.0023(5) -0.0001(5)
N4 0.0124(6) 0.0099(6) 0.0128(6) -0.0006(5) 0.0025(5) -0.0002(5)
C21 0.0154(8) 0.0148(8) 0.0205(8) -0.0010(6) 0.0069(6) 0.0000(6)
C36 0.0305(11) 0.0503(14) 0.0249(11) -0.0097(10) -0.0035(8) 0.0144(10)
C37 0.0166(8) 0.0262(9) 0.0263(10) -0.0052(8) 0.0041(7) 0.0029(7)
C38 0.0201(8) 0.0194(9) 0.0216(9) -0.0002(7) 0.0057(7) -0.0011(7)
C39 0.0353(11) 0.0472(14) 0.0274(11) -0.0134(10) 0.0006(9) 0.0151(10)
C40 0.0159(8) 0.0140(8) 0.0138(8) -0.0008(6) 0.0031(6) -0.0007(6)
C41 0.0193(8) 0.0161(8) 0.0201(9) -0.0010(7) 0.0047(7) -0.0039(6)
C42 0.0261(9) 0.0121(8) 0.0188(8) -0.0020(6) 0.0025(7) -0.0043(6)
C43 0.0238(8) 0.0108(8) 0.0174(8) -0.0012(6) 0.0046(7) 0.0025(6)
C44 0.0160(7) 0.0117(7) 0.0120(7) 0.0015(6) 0.0024(6) 0.0014(6)
C45 0.0163(7) 0.0096(7) 0.0122(7) 0.0007(6) 0.0029(6) -0.0008(6)
C46 0.0162(8) 0.0121(8) 0.0208(8) -0.0012(6) 0.0061(6) 0.0024(6)
C47 0.0204(9) 0.0194(9) 0.0374(11) 0.0055(8) -0.0030(8) 0.0012(7)
C48 0.0237(10) 0.0327(12) 0.0620(16) 0.0101(11) -0.0091(10) -0.0030(9)
C49 0.0244(9) 0.0284(10) 0.0321(11) -0.0075(8) 0.0177(8) -0.0019(8)
C50 0.0435(12) 0.0452(13) 0.0206(10) 0.0002(9) 0.0128(9) -0.0136(10)
C51 0.0156(7) 0.0158(8) 0.0128(8) 0.0017(6) 0.0022(6) 0.0008(6)
C52 0.0134(7) 0.0147(8) 0.0108(7) -0.0009(6) 0.0013(6) -0.0014(6)
C53 0.0091(7) 0.0087(7) 0.0160(8) -0.0004(6) 0.0039(6) 0.0009(5)
C54 0.0138(7) 0.0084(7) 0.0110(7) 0.0002(6) -0.0001(6) -0.0020(5)
C55 0.0160(7) 0.0131(8) 0.0121(7) -0.0008(6) 0.0032(6) -0.0013(6)
C56 0.0221(8) 0.0148(8) 0.0186(8) 0.0008(6) 0.0089(7) -0.0050(6)
C57 0.0286(9) 0.0104(8) 0.0170(8) 0.0003(6) 0.0046(7) -0.0034(6)
C58 0.0210(8) 0.0111(8) 0.0165(8) -0.0012(6) 0.0019(6) 0.0021(6)
C59 0.0129(7) 0.0126(7) 0.0130(7) -0.0013(6) 0.0003(6) -0.0007(6)
C60 0.0165(8) 0.0147(8) 0.0213(9) 0.0005(7) 0.0101(6) -0.0009(6)
C61 0.0190(8) 0.0278(10) 0.0252(10) 0.0059(8) 0.0079(7) 0.0050(7)
C62 0.0218(9) 0.0355(11) 0.0297(10) -0.0023(9) 0.0040(8) -0.0025(8)
C63 0.0244(9) 0.0211(9) 0.0238(9) -0.0026(7) 0.0140(7) -0.0017(7)
C64 0.0344(11) 0.0302(11) 0.0223(10) -0.0041(8) 0.0107(8) -0.0027(8)
C65 0.0142(7) 0.0136(8) 0.0191(8) 0.0020(6) 0.0050(6) 0.0020(6)
C66 0.0178(8) 0.0211(9) 0.0190(8) -0.0014(7) 0.0052(7) 0.0022(7)
C67 0.0263(9) 0.0299(10) 0.0273(10) 0.0022(8) 0.0128(8) 0.0040(8)
C69 0.0153(8) 0.0189(9) 0.0278(10) -0.0034(7) 0.0043(7) -0.0015(6)
C70 0.0195(9) 0.0323(10) 0.0238(10) -0.0017(8) 0.0003(7) 0.0037(7)
Cu3 0.01584(10) 0.01140(10) 0.01304(10) -0.00005(7) -0.00135(7) -0.00068(7)
Cl3 0.0310(2) 0.0192(2) 0.0162(2) 0.00082(16) -0.00600(16) -0.00143(17)
N5 0.0110(6) 0.0095(6) 0.0124(6) -0.0002(5) 0.0017(5) -0.0006(5)
N6 0.0118(6) 0.0097(6) 0.0132(6) -0.0008(5) 0.0019(5) -0.0006(5)
C71 0.0215(9) 0.0357(12) 0.0396(12) 0.0036(9) -0.0041(8) -0.0024(8)
C72 0.0206(8) 0.0152(8) 0.0216(9) 0.0006(7) 0.0004(7) 0.0013(6)
C73 0.0153(7) 0.0108(7) 0.0170(8) -0.0004(6) 0.0041(6) 0.0009(6)
C74 0.0245(9) 0.0240(9) 0.0216(9) -0.0035(7) 0.0106(7) 0.0020(7)
C75 0.0424(12) 0.0463(13) 0.0201(10) 0.0034(9) 0.0123(9) -0.0016(10)
C76 0.0171(8) 0.0120(7) 0.0112(7) 0.0014(6) 0.0023(6) 0.0003(6)
C77 0.0245(9) 0.0103(8) 0.0176(8) -0.0015(6) 0.0013(7) 0.0013(6)
C78 0.0269(9) 0.0110(8) 0.0248(9) -0.0012(7) 0.0008(7) -0.0062(7)
C79 0.0179(8) 0.0175(9) 0.0278(10) -0.0004(7) 0.0027(7) -0.0052(7)
C80 0.0164(8) 0.0147(8) 0.0182(8) 0.0001(6) 0.0028(6) -0.0012(6)
C81 0.0167(8) 0.0084(7) 0.0122(7) -0.0001(6) 0.0023(6) -0.0030(6)
C82 0.0140(8) 0.0172(8) 0.0239(9) -0.0028(7) 0.0055(6) -0.0018(6)
C83 0.0267(10) 0.0296(10) 0.0296(10) 0.0000(8) 0.0129(8) -0.0014(8)
C84 0.0445(12) 0.0359(12) 0.0267(11) 0.0035(9) 0.0108(9) 0.0027(10)
C85 0.0189(8) 0.0255(10) 0.0278(10) -0.0030(8) 0.0035(7) 0.0019(7)
C86 0.0249(10) 0.0336(11) 0.0346(11) -0.0023(9) 0.0008(8) 0.0107(8)
C87 0.0160(7) 0.0136(8) 0.0134(8) 0.0008(6) 0.0022(6) 0.0002(6)
C88 0.0149(7) 0.0134(8) 0.0123(7) -0.0013(6) 0.0003(6) 0.0000(6)
C89 0.0095(7) 0.0082(7) 0.0153(8) 0.0001(6) 0.0034(6) 0.0010(5)
C90 0.0160(7) 0.0086(7) 0.0114(7) -0.0005(6) 0.0004(6) -0.0025(6)
C91 0.0154(7) 0.0139(8) 0.0130(8) -0.0012(6) 0.0031(6) -0.0006(6)
C92 0.0210(8) 0.0153(8) 0.0235(9) -0.0001(7) 0.0085(7) -0.0049(6)
C93 0.0293(9) 0.0089(8) 0.0285(10) 0.0009(7) 0.0076(8) -0.0035(7)
C94 0.0244(9) 0.0102(8) 0.0222(9) -0.0010(7) 0.0036(7) 0.0029(6)
C95 0.0151(7) 0.0121(8) 0.0137(8) -0.0014(6) 0.0000(6) -0.0003(6)
C96 0.0152(7) 0.0134(8) 0.0165(8) -0.0003(6) 0.0061(6) -0.0008(6)
C97 0.0192(8) 0.0211(9) 0.0182(8) -0.0021(7) 0.0085(7) -0.0024(7)
C98 0.0272(9) 0.0289(10) 0.0185(9) -0.0027(8) 0.0043(7) -0.0061(8)
C99 0.0183(8) 0.0244(9) 0.0187(9) -0.0001(7) 0.0037(7) 0.0017(7)
C100 0.0173(8) 0.0300(10) 0.0295(10) 0.0017(8) 0.0023(7) 0.0013(7)
C101 0.0136(7) 0.0132(8) 0.0195(8) -0.0001(6) 0.0021(6) 0.0010(6)
C102 0.0186(8) 0.0280(10) 0.0181(9) 0.0028(7) 0.0022(7) 0.0017(7)
C103 0.0234(10) 0.0517(14) 0.0241(10) 0.0090(9) 0.0072(8) 0.0011(9)
C104 0.0181(8) 0.0195(8) 0.0203(9) 0.0013(7) 0.0023(7) 0.0040(7)
C105 0.0273(10) 0.0312(10) 0.0206(9) 0.0024(8) -0.0021(7) 0.0060(8)
Cu4 0.02330(11) 0.01129(10) 0.01207(10) 0.00002(7) -0.00041(8) 0.00024(8)
Cl4 0.0484(3) 0.0140(2) 0.0199(2) 0.00156(16) -0.00613(19) -0.00343(18)
N7 0.0159(6) 0.0144(7) 0.0101(6) 0.0001(5) 0.0017(5) -0.0006(5)
N8 0.0132(6) 0.0126(6) 0.0112(6) -0.0001(5) 0.0016(5) 0.0000(5)
C106 0.0387(12) 0.0246(10) 0.0439(13) -0.0018(9) 0.0199(10) 0.0006(9)
C107 0.0247(9) 0.0292(10) 0.0277(10) -0.0003(8) 0.0126(8) 0.0019(8)
C108 0.0187(8) 0.0311(10) 0.0168(8) 0.0029(7) 0.0070(7) 0.0009(7)
C109 0.0213(9) 0.0431(12) 0.0252(10) -0.0092(9) 0.0071(8) -0.0054(8)
C110 0.0214(10) 0.0751(18) 0.0283(11) -0.0068(11) 0.0043(8) -0.0064(11)
C111 0.0199(8) 0.0164(8) 0.0138(8) -0.0019(6) 0.0030(6) -0.0013(6)
C112 0.0282(9) 0.0186(9) 0.0142(8) -0.0008(7) 0.0052(7) -0.0042(7)
C113 0.0337(10) 0.0159(8) 0.0124(8) 0.0009(6) 0.0000(7) -0.0004(7)
C114 0.0209(8) 0.0214(9) 0.0195(9) -0.0014(7) -0.0035(7) 0.0021(7)
C115 0.0190(8) 0.0187(8) 0.0137(8) -0.0022(6) 0.0000(6) -0.0022(6)
C116 0.0196(8) 0.0140(8) 0.0097(7) -0.0012(6) -0.0004(6) -0.0006(6)
C117 0.0165(8) 0.0316(10) 0.0193(9) 0.0063(8) 0.0009(7) -0.0001(7)
C118 0.0287(10) 0.0422(13) 0.0296(11) 0.0064(9) 0.0000(8) -0.0127(9)
C119 0.0483(15) 0.0568(17) 0.0574(17) 0.0076(13) 0.0143(13) -0.0238(13)
C120 0.0222(9) 0.0472(13) 0.0328(11) 0.0086(10) 0.0097(8) 0.0092(9)
C121 0.0495(14) 0.0439(14) 0.0470(15) -0.0075(11) 0.0199(12) 0.0109(11)
C122 0.0195(8) 0.0151(8) 0.0156(8) -0.0026(6) 0.0018(6) -0.0027(6)
C123 0.0206(8) 0.0120(8) 0.0164(8) -0.0022(6) 0.0036(6) -0.0024(6)
C124 0.0111(7) 0.0161(8) 0.0118(7) 0.0001(6) 0.0018(6) 0.0003(6)
C125 0.0163(7) 0.0093(7) 0.0113(7) 0.0012(6) 0.0004(6) -0.0008(6)
C126 0.0161(7) 0.0095(7) 0.0155(8) 0.0011(6) 0.0022(6) 0.0003(6)
C127 0.0162(8) 0.0120(8) 0.0184(8) 0.0013(6) -0.0026(6) -0.0003(6)
C128 0.0239(8) 0.0120(8) 0.0112(8) 0.0012(6) -0.0009(6) 0.0003(6)
C129 0.0202(8) 0.0123(8) 0.0138(8) 0.0009(6) 0.0043(6) 0.0004(6)
C130 0.0162(7) 0.0097(7) 0.0129(8) 0.0007(6) 0.0014(6) 0.0010(6)
C131 0.0154(8) 0.0176(8) 0.0142(8) -0.0007(6) 0.0032(6) 0.0004(6)
C132 0.0220(9) 0.0254(10) 0.0262(10) -0.0051(8) -0.0005(7) 0.0079(7)
C133 0.0233(10) 0.0435(13) 0.0395(12) -0.0039(10) 0.0018(9) 0.0151(9)
C134 0.0189(8) 0.0294(10) 0.0227(9) 0.0029(8) 0.0043(7) -0.0056(7)
C135 0.0357(11) 0.0231(10) 0.0389(12) 0.0035(9) 0.0021(9) -0.0087(8)
C136 0.0140(7) 0.0172(8) 0.0170(8) 0.0009(6) 0.0034(6) -0.0011(6)
C137 0.0153(8) 0.0214(9) 0.0202(9) 0.0018(7) 0.0013(6) -0.0020(6)
C138 0.0325(10) 0.0197(9) 0.0268(10) -0.0004(8) 0.0087(8) -0.0056(8)
C139 0.0311(10) 0.0166(9) 0.0368(11) -0.0024(8) 0.0179(9) -0.0006(7)
C140 0.0568(15) 0.0252(11) 0.0522(15) -0.0067(10) 0.0353(12) 0.0005(10)

loop_
_atom_type_symbol
_atom_type_description
_atom_type_scat_dispersion_real
_atom_type_scat_dispersion_imag
_atom_type_scat_source
C C 0.0033 0.0016 'International Tables Vol C Tables 4.2.6.8 and 6.1.1.4'
H H 0.0000 0.0000 'International Tables Vol C Tables 4.2.6.8 and 6.1.1.4'
Cl Cl 0.1484 0.1585 'International Tables Vol C Tables 4.2.6.8 and 6.1.1.4'
Cu Cu 0.3201 1.2651 'International Tables Vol C Tables 4.2.6.8 and 6.1.1.4'
N N 0.0061 0.0033 'International Tables Vol C Tables 4.2.6.8 and 6.1.1.4'

loop_
_geom_angle_atom_site_label_1
_geom_angle_atom_site_label_2
_geom_angle_atom_site_label_3
_geom_angle
C19 Cu1 Cl1 175.65(5)
C18 N1 C20 123.84(14)
C19 N1 C18 111.55(14)
C19 N1 C20 124.60(14)
C17 N2 C11 124.98(14)
C19 N2 C11 123.21(14)
C19 N2 C17 111.78(14)
C20 C1 C25 122.08(15)
C22 C1 C20 117.32(15)
C22 C1 C25 120.60(15)
C20 C2 C30 122.55(15)
C24 C2 C20 116.95(15)
C24 C2 C30 120.43(15)
C6 C3 H3A 107.5
C6 C3 H3B 111.2
C6 C3 C212 108.3(2)
C6 C3 C213 112.9(2)
C6 C3 C217 101.4(10)
C212 C3 H3A 107.5
C213 C3 H3A 107.5
C213 C3 C212 112.9(2)
C216 C3 H3B 111.2
C216 C3 C6 118.7(8)
C216 C3 C217 102.2(11)
C217 C3 H3B 111.2
C7 C6 C3 120.24(17)
C11 C6 C3 122.47(16)
C11 C6 C7 117.23(17)
C6 C7 H7 119.4
C8 C7 C6 121.29(18)
C8 C7 H7 119.4
C7 C8 H8 120.1
C7 C8 C9 119.86(17)
C9 C8 H8 120.1
C8 C9 H9 119.3
C8 C9 C10 121.36(17)
C10 C9 H9 119.3
C9 C10 C11 117.28(17)
C9 C10 C12 121.44(17)
C11 C10 C12 121.27(16)
C6 C11 N2 119.07(15)
C6 C11 C10 122.91(16)
C10 C11 N2 118.02(15)
C10 C12 H12 107.0
C10 C12 C13 112.04(18)
C10 C12 C15 110.39(18)
C13 C12 H12 107.0
C13 C12 C15 113.08(19)
C15 C12 H12 107.0
C12 C13 H13A 108.7
C12 C13 H13B 108.7
H13A C13 H13B 107.6
C14 C13 C12 114.13(18)
C14 C13 H13A 108.7
C14 C13 H13B 108.7
C13 C14 H14A 109.5
C13 C14 H14B 109.5
C13 C14 H14C 109.5
H14A C14 H14B 109.5
H14A C14 H14C 109.5
H14B C14 H14C 109.5
C12 C15 H15A 109.0
C12 C15 H15B 109.0
H15A C15 H15B 107.8
C16 C15 C12 112.9(2)
C16 C15 H15A 109.0
C16 C15 H15B 109.0
C15 C16 H16A 109.5
C15 C16 H16B 109.5
C15 C16 H16C 109.5
H16A C16 H16B 109.5
H16A C16 H16C 109.5
H16B C16 H16C 109.5
N2 C17 H17 126.8
C18 C17 N2 106.41(15)
C18 C17 H17 126.8
N1 C18 H18 126.7
C17 C18 N1 106.56(15)
C17 C18 H18 126.7
N1 C19 Cu1 131.09(12)
N1 C19 N2 103.70(14)
N2 C19 Cu1 125.13(12)
C1 C20 N1 118.19(14)
C1 C20 C2 123.39(15)
C2 C20 N1 118.42(14)
C1 C22 H22 119.6
C23 C22 C1 120.77(16)
C23 C22 H22 119.6
C22 C23 H23 119.7
C22 C23 C24 120.59(16)
C24 C23 H23 119.7
C2 C24 H24 119.5
C23 C24 C2 120.98(16)
C23 C24 H24 119.5
C1 C25 H25 107.6
C1 C25 C26 111.26(14)
C1 C25 C28 110.32(14)
C26 C25 H25 107.6
C26 C25 C28 112.19(15)
C28 C25 H25 107.6
C25 C26 H26A 109.0
C25 C26 H26B 109.0
H26A C26 H26B 107.8
C27 C26 C25 113.04(15)
C27 C26 H26A 109.0
C27 C26 H26B 109.0
C26 C27 H27A 109.5
C26 C27 H27B 109.5
C26 C27 H27C 109.5
H27A C27 H27B 109.5
H27A C27 H27C 109.5
H27B C27 H27C 109.5
C25 C28 H28A 108.9
C25 C28 H28B 108.9
H28A C28 H28B 107.7
C29 C28 C25 113.23(16)
C29 C28 H28A 108.9
C29 C28 H28B 108.9
C28 C29 H29A 109.5
C28 C29 H29B 109.5
C28 C29 H29C 109.5
H29A C29 H29B 109.5
H29A C29 H29C 109.5
H29B C29 H29C 109.5
C2 C30 H30 107.6
C2 C30 C31 108.32(14)
C2 C30 C33 112.47(15)
C31 C30 H30 107.6
C33 C30 H30 107.6
C33 C30 C31 112.98(15)
C30 C31 H31A 108.6
C30 C31 H31B 108.6
H31A C31 H31B 107.5
C32 C31 C30 114.81(16)
C32 C31 H31A 108.6
C32 C31 H31B 108.6
C31 C32 H32A 109.5
C31 C32 H32B 109.5
C31 C32 H32C 109.5
H32A C32 H32B 109.5
H32A C32 H32C 109.5
H32B C32 H32C 109.5
C30 C33 H33A 109.1
C30 C33 H33B 109.1
H33A C33 H33B 107.8
C35 C33 C30 112.46(17)
C35 C33 H33A 109.1
C35 C33 H33B 109.1
C33 C35 H35A 109.5
C33 C35 H35B 109.5
C33 C35 H35C 109.5
H35A C35 H35B 109.5
H35A C35 H35C 109.5
H35B C35 H35C 109.5
H21A C211 H21B 109.5
H21A C211 H21C 109.5
H21B C211 H21C 109.5
C212 C211 H21A 109.5
C212 C211 H21B 109.5
C212 C211 H21C 109.5
C3 C212 H21D 108.8
C3 C212 H21E 108.8
C211 C212 C3 113.9(3)
C211 C212 H21D 108.8
C211 C212 H21E 108.8
H21D C212 H21E 107.7
C3 C213 H21F 109.2
C3 C213 H21G 109.2
H21F C213 H21G 107.9
C214 C213 C3 111.9(3)
C214 C213 H21F 109.2
C214 C213 H21G 109.2
C213 C214 H21H 109.5
C213 C214 H21I 109.5
C213 C214 H21J 109.5
H21H C214 H21I 109.5
H21H C214 H21J 109.5
H21I C214 H21J 109.5
H21K C215 H21L 109.5
H21K C215 H21M 109.5
H21L C215 H21M 109.5
C216 C215 H21K 109.5
C216 C215 H21L 109.5
C216 C215 H21M 109.5
C3 C216 C215 102.8(14)
C3 C216 H21N 111.2
C3 C216 H21O 111.2
C215 C216 H21N 111.2
C215 C216 H21O 111.2
H21N C216 H21O 109.1
C3 C217 H21P 103.7
C3 C217 H21Q 103.7
H21P C217 H21Q 105.4
C218 C217 C3 134(3)
C218 C217 H21P 103.7
C218 C217 H21Q 103.7
C217 C218 H21R 109.5
C217 C218 H21S 109.5
C217 C218 H21T 109.5
H21R C218 H21S 109.5
H21R C218 H21T 109.5
H21S C218 H21T 109.5
C53 Cu2 Cl2 176.59(5)
C52 N3 C54 123.20(13)
C53 N3 C52 111.60(13)
C53 N3 C54 125.07(13)
C51 N4 C45 123.91(13)
C53 N4 C45 124.42(13)
C53 N4 C51 111.65(13)
C37 C21 H21 107.1
C37 C21 C38 111.14(14)
C38 C21 H21 107.1
C40 C21 H21 107.1
C40 C21 C37 113.32(14)
C40 C21 C38 110.80(14)
H36A C36 H36B 109.5
H36A C36 H36C 109.5
H36B C36 H36C 109.5
C37 C36 H36A 109.5
C37 C36 H36B 109.5
C37 C36 H36C 109.5
C21 C37 H37A 108.9
C21 C37 H37B 108.9
C36 C37 C21 113.21(16)
C36 C37 H37A 108.9
C36 C37 H37B 108.9
H37A C37 H37B 107.7
C21 C38 H38A 109.0
C21 C38 H38B 109.0
H38A C38 H38B 107.8
C39 C38 C21 112.98(16)
C39 C38 H38A 109.0
C39 C38 H38B 109.0
C38 C39 H39A 109.5
C38 C39 H39B 109.5
C38 C39 H39C 109.5
H39A C39 H39B 109.5
H39A C39 H39C 109.5
H39B C39 H39C 109.5
C41 C40 C21 122.07(15)
C41 C40 C45 117.04(15)
C45 C40 C21 120.83(14)
C40 C41 H41 119.4
C42 C41 C40 121.22(16)
C42 C41 H41 119.4
C41 C42 H42 119.9
C43 C42 C41 120.23(16)
C43 C42 H42 119.9
C42 C43 H43 119.4
C42 C43 C44 121.18(16)
C44 C43 H43 119.4
C43 C44 C46 120.86(14)
C45 C44 C43 116.92(15)
C45 C44 C46 122.18(14)
C40 C45 N4 118.31(14)
C44 C45 N4 118.25(14)
C44 C45 C40 123.41(15)
C44 C46 H46 107.2
C44 C46 C47 110.56(14)
C44 C46 C49 112.06(14)
C47 C46 H46 107.2
C47 C46 C49 112.34(15)
C49 C46 H46 107.2
C46 C47 H47A 109.0
C46 C47 H47B 109.0
H47A C47 H47B 107.8
C48 C47 C46 113.11(16)
C48 C47 H47A 109.0
C48 C47 H47B 109.0
C47 C48 H48A 109.5
C47 C48 H48B 109.5
C47 C48 H48C 109.5
H48A C48 H48B 109.5
H48A C48 H48C 109.5
H48B C48 H48C 109.5
C46 C49 H49A 109.0
C46 C49 H49B 109.0
H49A C49 H49B 107.8
C50 C49 C46 113.03(16)
C50 C49 H49A 109.0
C50 C49 H49B 109.0
C49 C50 H50A 109.5
C49 C50 H50B 109.5
C49 C50 H50C 109.5
H50A C50 H50B 109.5
H50A C50 H50C 109.5
H50B C50 H50C 109.5
N4 C51 H51 126.8
C52 C51 N4 106.38(14)
C52 C51 H51 126.8
N3 C52 H52 126.7
C51 C52 N3 106.63(14)
C51 C52 H52 126.7
N3 C53 Cu2 129.92(12)
N3 C53 N4 103.73(13)
N4 C53 Cu2 126.25(12)
C55 C54 N3 117.72(14)
C55 C54 C59 123.88(14)
C59 C54 N3 118.35(14)
C54 C55 C60 121.57(14)
C56 C55 C54 116.57(15)
C56 C55 C60 121.84(14)
C55 C56 H56 119.4
C57 C56 C55 121.17(15)
C57 C56 H56 119.4
C56 C57 H57 119.6
C56 C57 C58 120.78(15)
C58 C57 H57 119.6
C57 C58 H58 119.6
C57 C58 C59 120.75(15)
C59 C58 H58 119.6
C54 C59 C65 121.22(14)
C58 C59 C54 116.84(15)
C58 C59 C65 121.93(14)
C55 C60 H60 106.6
C55 C60 C61 111.87(14)
C55 C60 C63 113.29(14)
C61 C60 H60 106.6
C63 C60 H60 106.6
C63 C60 C61 111.50(14)
C60 C61 H61A 108.4
C60 C61 H61B 108.4
H61A C61 H61B 107.5
C62 C61 C60 115.47(16)
C62 C61 H61A 108.4
C62 C61 H61B 108.4
C61 C62 H62A 109.5
C61 C62 H62B 109.5
C61 C62 H62C 109.5
H62A C62 H62B 109.5
H62A C62 H62C 109.5
H62B C62 H62C 109.5
C60 C63 H63A 108.7
C60 C63 H63B 108.7
H63A C63 H63B 107.6
C64 C63 C60 114.39(15)
C64 C63 H63A 108.7
C64 C63 H63B 108.7
C63 C64 H64A 109.5
C63 C64 H64B 109.5
C63 C64 H64C 109.5
H64A C64 H64B 109.5
H64A C64 H64C 109.5
H64B C64 H64C 109.5
C59 C65 H65 106.7
C59 C65 C66 112.22(14)
C59 C65 C69 111.57(14)
C66 C65 H65 106.7
C66 C65 C69 112.48(14)
C69 C65 H65 106.7
C65 C66 H66A 109.0
C65 C66 H66B 109.0
H66A C66 H66B 107.8
C67 C66 C65 112.77(15)
C67 C66 H66A 109.0
C67 C66 H66B 109.0
C66 C67 H67A 109.5
C66 C67 H67B 109.5
C66 C67 H67C 109.5
H67A C67 H67B 109.5
H67A C67 H67C 109.5
H67B C67 H67C 109.5
C65 C69 H69A 108.5
C65 C69 H69B 108.5
H69A C69 H69B 107.5
C70 C69 C65 115.21(15)
C70 C69 H69A 108.5
C70 C69 H69B 108.5
C69 C70 H70A 109.5
C69 C70 H70B 109.5
C69 C70 H70C 109.5
H70A C70 H70B 109.5
H70A C70 H70C 109.5
H70B C70 H70C 109.5
C89 Cu3 Cl3 176.42(5)
C88 N5 C90 122.50(13)
C89 N5 C88 111.65(13)
C89 N5 C90 125.82(13)
C87 N6 C81 123.38(13)
C89 N6 C81 124.62(13)
C89 N6 C87 112.00(13)
H71A C71 H71B 109.5
H71A C71 H71C 109.5
H71B C71 H71C 109.5
C72 C71 H71A 109.5
C72 C71 H71B 109.5
C72 C71 H71C 109.5
C71 C72 H72A 108.9
C71 C72 H72B 108.9
C71 C72 C73 113.33(15)
H72A C72 H72B 107.7
C73 C72 H72A 108.9
C73 C72 H72B 108.9
C72 C73 H73 107.4
C74 C73 C72 111.56(14)
C74 C73 H73 107.4
C76 C73 C72 110.35(13)
C76 C73 H73 107.4
C76 C73 C74 112.58(14)
C73 C74 H74A 108.9
C73 C74 H74B 108.9
H74A C74 H74B 107.7
C75 C74 C73 113.46(16)
C75 C74 H74A 108.9
C75 C74 H74B 108.9
C74 C75 H75A 109.5
C74 C75 H75B 109.5
C74 C75 H75C 109.5
H75A C75 H75B 109.5
H75A C75 H75C 109.5
H75B C75 H75C 109.5
C77 C76 C73 121.07(15)
C77 C76 C81 117.02(15)
C81 C76 C73 121.88(14)
C76 C77 H77 119.4
C78 C77 C76 121.11(16)
C78 C77 H77 119.4
C77 C78 H78 119.9
C77 C78 C79 120.24(16)
C79 C78 H78 119.9
C78 C79 H79 119.4
C78 C79 C80 121.13(16)
C80 C79 H79 119.4
C79 C80 C81 116.97(15)
C79 C80 C82 120.16(15)
C81 C80 C82 122.79(15)
C76 C81 N6 118.14(14)
C80 C81 N6 118.34(14)
C80 C81 C76 123.50(15)
C80 C82 H82 107.6
C80 C82 C83 112.06(15)
C80 C82 C85 109.88(14)
C83 C82 H82 107.6
C83 C82 C85 111.90(15)
C85 C82 H82 107.6
C82 C83 H83A 109.0
C82 C83 H83B 109.0
H83A C83 H83B 107.8
C84 C83 C82 113.10(16)
C84 C83 H83A 109.0
C84 C83 H83B 109.0
C83 C84 H84A 109.5
C83 C84 H84B 109.5
C83 C84 H84C 109.5
H84A C84 H84B 109.5
H84A C84 H84C 109.5
H84B C84 H84C 109.5
C82 C85 H85A 109.0
C82 C85 H85B 109.0
H85A C85 H85B 107.8
C86 C85 C82 112.77(16)
C86 C85 H85A 109.0
C86 C85 H85B 109.0
C85 C86 H86A 109.5
C85 C86 H86B 109.5
C85 C86 H86C 109.5
H86A C86 H86B 109.5
H86A C86 H86C 109.5
H86B C86 H86C 109.5
N6 C87 H87 126.9
C88 C87 N6 106.11(14)
C88 C87 H87 126.9
N5 C88 H88 126.6
C87 C88 N5 106.77(14)
C87 C88 H88 126.6
N5 C89 Cu3 130.92(12)
N5 C89 N6 103.47(13)
N6 C89 Cu3 125.59(11)
C91 C90 N5 117.81(14)
C91 C90 C95 123.29(15)
C95 C90 N5 118.79(14)
C90 C91 C96 123.11(14)
C92 C91 C90 117.27(15)
C92 C91 C96 119.61(14)
C91 C92 H92 119.6
C93 C92 C91 120.89(16)
C93 C92 H92 119.6
C92 C93 H93 119.6
C94 C93 C92 120.76(16)
C94 C93 H93 119.6
C93 C94 H94 119.7
C93 C94 C95 120.54(16)
C95 C94 H94 119.7
C90 C95 C94 117.21(15)
C90 C95 C101 121.87(14)
C94 C95 C101 120.90(15)
C91 C96 H96 107.8
C91 C96 C97 111.10(14)
C91 C96 C99 110.07(13)
C97 C96 H96 107.8
C97 C96 C99 111.97(13)
C99 C96 H96 107.8
C96 C97 H97A 108.8
C96 C97 H97B 108.8
H97A C97 H97B 107.7
C98 C97 C96 113.79(14)
C98 C97 H97A 108.8
C98 C97 H97B 108.8
C97 C98 H98A 109.5
C97 C98 H98B 109.5
C97 C98 H98C 109.5
H98A C98 H98B 109.5
H98A C98 H98C 109.5
H98B C98 H98C 109.5
C96 C99 H99A 108.9
C96 C99 H99B 108.9
H99A C99 H99B 107.7
C100 C99 C96 113.47(15)
C100 C99 H99A 108.9
C100 C99 H99B 108.9
C99 C100 H10A 109.5
C99 C100 H10B 109.5
C99 C100 H10C 109.5
H10A C100 H10B 109.5
H10A C100 H10C 109.5
H10B C100 H10C 109.5
C95 C101 H101 107.5
C95 C101 C102 109.14(14)
C95 C101 C104 113.02(14)
C102 C101 H101 107.5
C102 C101 C104 112.03(14)
C104 C101 H101 107.5
C101 C102 H10D 108.7
C101 C102 H10E 108.7
H10D C102 H10E 107.6
C103 C102 C101 114.40(15)
C103 C102 H10D 108.7
C103 C102 H10E 108.7
C102 C103 H10F 109.5
C102 C103 H10G 109.5
C102 C103 H10H 109.5
H10F C103 H10G 109.5
H10F C103 H10H 109.5
H10G C103 H10H 109.5
C101 C104 H10I 108.9
C101 C104 H10J 108.9
H10I C104 H10J 107.7
C105 C104 C101 113.37(14)
C105 C104 H10I 108.9
C105 C104 H10J 108.9
C104 C105 H10K 109.5
C104 C105 H10L 109.5
C104 C105 H10M 109.5
H10K C105 H10L 109.5
H10K C105 H10M 109.5
H10L C105 H10M 109.5
C124 Cu4 Cl4 171.68(5)
C122 N7 C116 125.55(14)
C124 N7 C116 122.54(14)
C124 N7 C122 111.91(14)
C123 N8 C125 124.43(14)
C124 N8 C123 111.38(13)
C124 N8 C125 124.16(13)
H10N C106 H10O 109.5
H10N C106 H10P 109.5
H10O C106 H10P 109.5
C107 C106 H10N 109.5
C107 C106 H10O 109.5
C107 C106 H10P 109.5
C106 C107 H10Q 108.9
C106 C107 H10R 108.9
C106 C107 C108 113.34(16)
H10Q C107 H10R 107.7
C108 C107 H10Q 108.9
C108 C107 H10R 108.9
C107 C108 H108 107.6
C109 C108 C107 113.10(15)
C109 C108 H108 107.6
C111 C108 C107 110.65(15)
C111 C108 H108 107.6
C111 C108 C109 110.00(16)
C108 C109 H10S 108.8
C108 C109 H10T 108.8
H10S C109 H10T 107.7
C110 C109 C108 113.74(19)
C110 C109 H10S 108.8
C110 C109 H10T 108.8
C109 C110 H11A 109.5
C109 C110 H11B 109.5
C109 C110 H11C 109.5
H11A C110 H11B 109.5
H11A C110 H11C 109.5
H11B C110 H11C 109.5
C112 C111 C108 120.12(16)
C116 C111 C108 122.69(15)
C116 C111 C112 117.18(16)
C111 C112 H112 119.5
C113 C112 C111 121.02(17)
C113 C112 H112 119.5
C112 C113 H113 119.9
C112 C113 C114 120.27(17)
C114 C113 H113 119.9
C113 C114 H114 119.4
C113 C114 C115 121.12(17)
C115 C114 H114 119.4
C114 C115 C116 117.32(16)
C114 C115 C117 121.06(16)
C116 C115 C117 121.58(15)
C111 C116 N7 118.53(15)
C111 C116 C115 123.06(16)
C115 C116 N7 118.40(15)
C115 C117 H117 107.4
C115 C117 C118 109.05(16)
C115 C117 C120 112.11(16)
C118 C117 H117 107.4
C120 C117 H117 107.4
C120 C117 C118 113.25(17)
C117 C118 H11D 108.8
C117 C118 H11E 108.8
H11D C118 H11E 107.7
C119 C118 C117 113.69(19)
C119 C118 H11D 108.8
C119 C118 H11E 108.8
C118 C119 H11F 109.5
C118 C119 H11G 109.5
C118 C119 H11H 109.5
H11F C119 H11G 109.5
H11F C119 H11H 109.5
H11G C119 H11H 109.5
C117 C120 H12A 108.8
C117 C120 H12B 108.8
H12A C120 H12B 107.7
C121 C120 C117 113.87(17)
C121 C120 H12A 108.8
C121 C120 H12B 108.8
C120 C121 H12C 109.5
C120 C121 H12D 109.5
C120 C121 H12E 109.5
H12C C121 H12D 109.5
H12C C121 H12E 109.5
H12D C121 H12E 109.5
N7 C122 H122 126.9
C123 C122 N7 106.17(15)
C123 C122 H122 126.9
N8 C123 H123 126.6
C122 C123 N8 106.78(15)
C122 C123 H123 126.6
N7 C124 Cu4 123.34(12)
N8 C124 Cu4 132.48(12)
N8 C124 N7 103.76(14)
C126 C125 N8 118.60(14)
C130 C125 N8 117.89(14)
C130 C125 C126 123.51(15)
C125 C126 C136 121.85(15)
C127 C126 C125 117.04(15)
C127 C126 C136 121.03(15)
C126 C127 H127 119.6
C128 C127 C126 120.79(15)
C128 C127 H127 119.6
C127 C128 H128 119.6
C129 C128 C127 120.90(15)
C129 C128 H128 119.5
C128 C129 H129 119.6
C128 C129 C130 120.72(15)
C130 C129 H129 119.6
C125 C130 C131 122.67(14)
C129 C130 C125 117.01(15)
C129 C130 C131 120.31(14)
C130 C131 H131 107.7
C130 C131 C132 109.48(14)
C130 C131 C134 111.52(14)
C132 C131 H131 107.7
C132 C131 C134 112.62(15)
C134 C131 H131 107.7
C131 C132 H13C 108.9
C131 C132 H13D 108.9
H13C C132 H13D 107.7
C133 C132 C131 113.54(16)
C133 C132 H13C 108.9
C133 C132 H13D 108.9
C132 C133 H13E 109.5
C132 C133 H13F 109.5
C132 C133 H13G 109.5
H13E C133 H13F 109.5
H13E C133 H13G 109.5
H13F C133 H13G 109.5
C131 C134 H13H 109.0
C131 C134 H13I 109.0
H13H C134 H13I 107.8
C135 C134 C131 113.11(15)
C135 C134 H13H 109.0
C135 C134 H13I 109.0
C134 C135 H13J 109.5
C134 C135 H13K 109.5
C134 C135 H13L 109.5
H13J C135 H13K 109.5
H13J C135 H13L 109.5
H13K C135 H13L 109.5
C126 C136 H136 107.6
C126 C136 C137 112.73(14)
C126 C136 C139 109.46(14)
C137 C136 H136 107.6
C137 C136 C139 111.53(14)
C139 C136 H136 107.6
C136 C137 H13M 108.8
C136 C137 H13N 108.8
H13M C137 H13N 107.7
C138 C137 C136 113.91(15)
C138 C137 H13M 108.8
C138 C137 H13N 108.8
C137 C138 H13O 109.5
C137 C138 H13P 109.5
C137 C138 H13Q 109.5
H13O C138 H13P 109.5
H13O C138 H13Q 109.5
H13P C138 H13Q 109.5
C136 C139 H13R 108.8
C136 C139 H13S 108.8
H13R C139 H13S 107.6
C140 C139 C136 113.99(16)
C140 C139 H13R 108.8
C140 C139 H13S 108.8
C139 C140 H14D 109.5
C139 C140 H14E 109.5
C139 C140 H14F 109.5
H14D C140 H14E 109.5
H14D C140 H14F 109.5
H14E C140 H14F 109.5

loop_
_geom_bond_atom_site_label_1
_geom_bond_atom_site_label_2
_geom_bond_distance
Cu1 Cl1 2.0962(5)
Cu1 C19 1.8722(17)
N1 C18 1.386(2)
N1 C19 1.356(2)
N1 C20 1.442(2)
N2 C11 1.444(2)
N2 C17 1.383(2)
N2 C19 1.356(2)
C1 C20 1.401(2)
C1 C22 1.392(2)
C1 C25 1.522(2)
C2 C20 1.401(2)
C2 C24 1.396(2)
C2 C30 1.520(2)
C3 H3A 0.9800
C3 H3B 0.9800
C3 C6 1.518(3)
C3 C212 1.563(4)
C3 C213 1.524(4)
C3 C216 1.506(13)
C3 C217 1.570(14)
C6 C7 1.399(3)
C6 C11 1.393(2)
C7 H7 0.9300
C7 C8 1.380(3)
C8 H8 0.9300
C8 C9 1.382(3)
C9 H9 0.9300
C9 C10 1.393(3)
C10 C11 1.398(2)
C10 C12 1.518(3)
C12 H12 0.9800
C12 C13 1.533(3)
C12 C15 1.540(3)
C13 H13A 0.9700
C13 H13B 0.9700
C13 C14 1.519(4)
C14 H14A 0.9600
C14 H14B 0.9600
C14 H14C 0.9600
C15 H15A 0.9700
C15 H15B 0.9700
C15 C16 1.527(3)
C16 H16A 0.9600
C16 H16B 0.9600
C16 H16C 0.9600
C17 H17 0.9300
C17 C18 1.347(3)
C18 H18 0.9300
C22 H22 0.9300
C22 C23 1.387(2)
C23 H23 0.9300
C23 C24 1.387(2)
C24 H24 0.9300
C25 H25 0.9800
C25 C26 1.533(2)
C25 C28 1.537(2)
C26 H26A 0.9700
C26 H26B 0.9700
C26 C27 1.518(3)
C27 H27A 0.9600
C27 H27B 0.9600
C27 H27C 0.9600
C28 H28A 0.9700
C28 H28B 0.9700
C28 C29 1.524(3)
C29 H29A 0.9600
C29 H29B 0.9600
C29 H29C 0.9600
C30 H30 0.9800
C30 C31 1.541(2)
C30 C33 1.536(2)
C31 H31A 0.9700
C31 H31B 0.9700
C31 C32 1.525(3)
C32 H32A 0.9600
C32 H32B 0.9600
C32 H32C 0.9600
C33 H33A 0.9700
C33 H33B 0.9700
C33 C35 1.523(3)
C35 H35A 0.9600
C35 H35B 0.9600
C35 H35C 0.9600
C211 H21A 0.9600
C211 H21B 0.9600
C211 H21C 0.9600
C211 C212 1.520(4)
C212 H21D 0.9700
C212 H21E 0.9700
C213 H21F 0.9700
C213 H21G 0.9700
C213 C214 1.483(5)
C214 H21H 0.9600
C214 H21I 0.9600
C214 H21J 0.9600
C215 H21K 0.9600
C215 H21L 0.9600
C215 H21M 0.9600
C215 C216 1.512(18)
C216 H21N 0.9700
C216 H21O 0.9700
C217 H21P 0.9700
C217 H21Q 0.9700
C217 C218 1.441(18)
C218 H21R 0.9600
C218 H21S 0.9600
C218 H21T 0.9600
Cu2 Cl2 2.1080(5)
Cu2 C53 1.8815(16)
N3 C52 1.385(2)
N3 C53 1.355(2)
N3 C54 1.4461(19)
N4 C45 1.441(2)
N4 C51 1.386(2)
N4 C53 1.357(2)
C21 H21 0.9800
C21 C37 1.528(2)
C21 C38 1.543(2)
C21 C40 1.522(2)
C36 H36A 0.9600
C36 H36B 0.9600
C36 H36C 0.9600
C36 C37 1.522(3)
C37 H37A 0.9700
C37 H37B 0.9700
C38 H38A 0.9700
C38 H38B 0.9700
C38 C39 1.518(3)
C39 H39A 0.9600
C39 H39B 0.9600
C39 H39C 0.9600
C40 C41 1.392(2)
C40 C45 1.401(2)
C41 H41 0.9300
C41 C42 1.386(2)
C42 H42 0.9300
C42 C43 1.382(2)
C43 H43 0.9300
C43 C44 1.399(2)
C44 C45 1.397(2)
C44 C46 1.518(2)
C46 H46 0.9800
C46 C47 1.536(2)
C46 C49 1.536(2)
C47 H47A 0.9700
C47 H47B 0.9700
C47 C48 1.527(3)
C48 H48A 0.9600
C48 H48B 0.9600
C48 H48C 0.9600
C49 H49A 0.9700
C49 H49B 0.9700
C49 C50 1.518(3)
C50 H50A 0.9600
C50 H50B 0.9600
C50 H50C 0.9600
C51 H51 0.9300
C51 C52 1.346(2)
C52 H52 0.9300
C54 C55 1.400(2)
C54 C59 1.403(2)
C55 C56 1.396(2)
C55 C60 1.522(2)
C56 H56 0.9300
C56 C57 1.384(2)
C57 H57 0.9300
C57 C58 1.385(2)
C58 H58 0.9300
C58 C59 1.396(2)
C59 C65 1.525(2)
C60 H60 0.9800
C60 C61 1.542(2)
C60 C63 1.533(2)
C61 H61A 0.9700
C61 H61B 0.9700
C61 C62 1.518(3)
C62 H62A 0.9600
C62 H62B 0.9600
C62 H62C 0.9600
C63 H63A 0.9700
C63 H63B 0.9700
C63 C64 1.521(3)
C64 H64A 0.9600
C64 H64B 0.9600
C64 H64C 0.9600
C65 H65 0.9800
C65 C66 1.533(2)
C65 C69 1.547(2)
C66 H66A 0.9700
C66 H66B 0.9700
C66 C67 1.524(2)
C67 H67A 0.9600
C67 H67B 0.9600
C67 H67C 0.9600
C69 H69A 0.9700
C69 H69B 0.9700
C69 C70 1.527(3)
C70 H70A 0.9600
C70 H70B 0.9600
C70 H70C 0.9600
Cu3 Cl3 2.1115(5)
Cu3 C89 1.8830(16)
N5 C88 1.387(2)
N5 C89 1.355(2)
N5 C90 1.443(2)
N6 C81 1.4416(19)
N6 C87 1.385(2)
N6 C89 1.360(2)
C71 H71A 0.9600
C71 H71B 0.9600
C71 H71C 0.9600
C71 C72 1.524(3)
C72 H72A 0.9700
C72 H72B 0.9700
C72 C73 1.540(2)
C73 H73 0.9800
C73 C74 1.533(2)
C73 C76 1.519(2)
C74 H74A 0.9700
C74 H74B 0.9700
C74 C75 1.517(3)
C75 H75A 0.9600
C75 H75B 0.9600
C75 H75C 0.9600
C76 C77 1.394(2)
C76 C81 1.399(2)
C77 H77 0.9300
C77 C78 1.385(3)
C78 H78 0.9300
C78 C79 1.387(3)
C79 H79 0.9300
C79 C80 1.394(2)
C80 C81 1.398(2)
C80 C82 1.521(2)
C82 H82 0.9800
C82 C83 1.533(2)
C82 C85 1.546(3)
C83 H83A 0.9700
C83 H83B 0.9700
C83 C84 1.520(3)
C84 H84A 0.9600
C84 H84B 0.9600
C84 H84C 0.9600
C85 H85A 0.9700
C85 H85B 0.9700
C85 C86 1.522(3)
C86 H86A 0.9600
C86 H86B 0.9600
C86 H86C 0.9600
C87 H87 0.9300
C87 C88 1.347(2)
C88 H88 0.9300
C90 C91 1.396(2)
C90 C95 1.399(2)
C91 C92 1.390(2)
C91 C96 1.523(2)
C92 H92 0.9300
C92 C93 1.387(2)
C93 H93 0.9300
C93 C94 1.382(3)
C94 H94 0.9300
C94 C95 1.400(2)
C95 C101 1.523(2)
C96 H96 0.9800
C96 C97 1.534(2)
C96 C99 1.541(2)
C97 H97A 0.9700
C97 H97B 0.9700
C97 C98 1.521(2)
C98 H98A 0.9600
C98 H98B 0.9600
C98 H98C 0.9600
C99 H99A 0.9700
C99 H99B 0.9700
C99 C100 1.523(2)
C100 H10A 0.9600
C100 H10B 0.9600
C100 H10C 0.9600
C101 H101 0.9800
C101 C102 1.527(2)
C101 C104 1.537(2)
C102 H10D 0.9700
C102 H10E 0.9700
C102 C103 1.526(3)
C103 H10F 0.9600
C103 H10G 0.9600
C103 H10H 0.9600
C104 H10I 0.9700
C104 H10J 0.9700
C104 C105 1.524(3)
C105 H10K 0.9600
C105 H10L 0.9600
C105 H10M 0.9600
Cu4 Cl4 2.1129(5)
Cu4 C124 1.8805(17)
N7 C116 1.445(2)
N7 C122 1.383(2)
N7 C124 1.359(2)
N8 C123 1.389(2)
N8 C124 1.354(2)
N8 C125 1.441(2)
C106 H10N 0.9600
C106 H10O 0.9600
C106 H10P 0.9600
C106 C107 1.528(3)
C107 H10Q 0.9700
C107 H10R 0.9700
C107 C108 1.539(3)
C108 H108 0.9800
C108 C109 1.532(3)
C108 C111 1.511(2)
C109 H10S 0.9700
C109 H10T 0.9700
C109 C110 1.521(3)
C110 H11A 0.9600
C110 H11B 0.9600
C110 H11C 0.9600
C111 C112 1.400(2)
C111 C116 1.396(2)
C112 H112 0.9300
C112 C113 1.380(3)
C113 H113 0.9300
C113 C114 1.384(3)
C114 H114 0.9300
C114 C115 1.392(2)
C115 C116 1.398(2)
C115 C117 1.517(2)
C117 H117 0.9800
C117 C118 1.545(3)
C117 C120 1.532(3)
C118 H11D 0.9700
C118 H11E 0.9700
C118 C119 1.518(3)
C119 H11F 0.9600
C119 H11G 0.9600
C119 H11H 0.9600
C120 H12A 0.9700
C120 H12B 0.9700
C120 C121 1.519(4)
C121 H12C 0.9600
C121 H12D 0.9600
C121 H12E 0.9600
C122 H122 0.9300
C122 C123 1.348(2)
C123 H123 0.9300
C125 C126 1.403(2)
C125 C130 1.403(2)
C126 C127 1.394(2)
C126 C136 1.521(2)
C127 H127 0.9300
C127 C128 1.389(2)
C128 H128 0.9300
C128 C129 1.385(2)
C129 H129 0.9300
C129 C130 1.397(2)
C130 C131 1.519(2)
C131 H131 0.9800
C131 C132 1.538(2)
C131 C134 1.541(2)
C132 H13C 0.9700
C132 H13D 0.9700
C132 C133 1.523(3)
C133 H13E 0.9600
C133 H13F 0.9600
C133 H13G 0.9600
C134 H13H 0.9700
C134 H13I 0.9700
C134 C135 1.524(3)
C135 H13J 0.9600
C135 H13K 0.9600
C135 H13L 0.9600
C136 H136 0.9800
C136 C137 1.532(2)
C136 C139 1.540(2)
C137 H13M 0.9700
C137 H13N 0.9700
C137 C138 1.520(3)
C138 H13O 0.9600
C138 H13P 0.9600
C138 H13Q 0.9600
C139 H13R 0.9700
C139 H13S 0.9700
C139 C140 1.522(3)
C140 H14D 0.9600
C140 H14E 0.9600
C140 H14F 0.9600

loop_
_geom_torsion_atom_site_label_1
_geom_torsion_atom_site_label_2
_geom_torsion_atom_site_label_3
_geom_torsion_atom_site_label_4
_geom_torsion
N2 C17 C18 N1 0.0(2)
C1 C22 C23 C24 -0.4(3)
C1 C25 C26 C27 58.3(2)
C1 C25 C28 C29 -171.20(18)
C2 C30 C31 C32 178.74(16)
C2 C30 C33 C35 60.4(2)
C3 C6 C7 C8 177.39(19)
C3 C6 C11 N2 4.6(3)
C3 C6 C11 C10 -174.71(19)
C6 C3 C212 C211 -171.6(2)
C6 C3 C213 C214 59.9(4)
C6 C3 C216 C215 -67.4(16)
C6 C3 C217 C218 55(4)
C6 C7 C8 C9 -2.0(3)
C7 C6 C11 N2 -178.34(16)
C7 C6 C11 C10 2.4(3)
C7 C8 C9 C10 1.2(3)
C8 C9 C10 C11 1.2(3)
C8 C9 C10 C12 -179.81(18)
C9 C10 C11 N2 177.62(16)
C9 C10 C11 C6 -3.1(3)
C9 C10 C12 C13 44.0(3)
C9 C10 C12 C15 -83.0(2)
C10 C12 C13 C14 58.6(2)
C10 C12 C15 C16 -161.9(2)
C11 N2 C17 C18 177.81(16)
C11 N2 C19 Cu1 5.2(2)
C11 N2 C19 N1 -177.77(14)
C11 C6 C7 C8 0.2(3)
C11 C10 C12 C13 -137.06(19)
C11 C10 C12 C15 95.9(2)
C12 C10 C11 N2 -1.3(3)
C12 C10 C11 C6 177.94(18)
C13 C12 C15 C16 71.7(3)
C15 C12 C13 C14 -175.9(2)
C17 N2 C11 C6 91.5(2)
C17 N2 C11 C10 -89.2(2)
C17 N2 C19 Cu1 -176.70(12)
C17 N2 C19 N1 0.29(18)
C18 N1 C19 Cu1 176.46(13)
C18 N1 C19 N2 -0.26(18)
C18 N1 C20 C1 -87.7(2)
C18 N1 C20 C2 91.6(2)
C19 N1 C18 C17 0.2(2)
C19 N1 C20 C1 91.27(19)
C19 N1 C20 C2 -89.5(2)
C19 N2 C11 C6 -90.7(2)
C19 N2 C11 C10 88.6(2)
C19 N2 C17 C18 -0.2(2)
C20 N1 C18 C17 179.24(15)
C20 N1 C19 Cu1 -2.6(2)
C20 N1 C19 N2 -179.35(14)
C20 C1 C22 C23 0.6(2)
C20 C1 C25 C26 -127.46(17)
C20 C1 C25 C28 107.36(19)
C20 C2 C24 C23 0.4(2)
C20 C2 C30 C31 103.38(18)
C20 C2 C30 C33 -131.03(17)
C22 C1 C20 N1 178.82(14)
C22 C1 C20 C2 -0.4(2)
C22 C1 C25 C26 52.3(2)
C22 C1 C25 C28 -72.9(2)
C22 C23 C24 C2 -0.1(3)
C24 C2 C20 N1 -179.30(14)
C24 C2 C20 C1 -0.1(2)
C24 C2 C30 C31 -73.49(19)
C24 C2 C30 C33 52.1(2)
C25 C1 C20 N1 -1.4(2)
C25 C1 C20 C2 179.39(15)
C25 C1 C22 C23 -179.17(16)
C26 C25 C28 C29 64.1(2)
C28 C25 C26 C27 -177.53(16)
C30 C2 C20 N1 3.7(2)
C30 C2 C20 C1 -177.05(15)
C30 C2 C24 C23 177.40(16)
C31 C30 C33 C35 -176.62(17)
C33 C30 C31 C32 53.4(2)
C212 C3 C6 C7 -64.7(3)
C212 C3 C6 C11 112.3(2)
C212 C3 C213 C214 -176.8(4)
C213 C3 C6 C7 61.1(3)
C213 C3 C6 C11 -121.9(2)
C213 C3 C212 C211 62.6(3)
C216 C3 C6 C7 -33.7(10)
C216 C3 C6 C11 143.4(10)
C216 C3 C217 C218 178(4)
C217 C3 C6 C7 77.2(10)
C217 C3 C6 C11 -105.8(10)
C217 C3 C216 C215 -177.8(17)
N3 C54 C55 C56 176.77(14)
N3 C54 C55 C60 -2.0(2)
N3 C54 C59 C58 -177.19(14)
N3 C54 C59 C65 3.8(2)
N4 C51 C52 N3 0.07(17)
C21 C40 C41 C42 177.48(16)
C21 C40 C45 N4 0.1(2)
C21 C40 C45 C44 -177.66(15)
C37 C21 C38 C39 72.6(2)
C37 C21 C40 C41 35.5(2)
C37 C21 C40 C45 -147.20(16)
C38 C21 C37 C36 -170.16(16)
C38 C21 C40 C41 -90.27(19)
C38 C21 C40 C45 87.08(19)
C40 C21 C37 C36 64.3(2)
C40 C21 C38 C39 -160.51(16)
C40 C41 C42 C43 0.3(3)
C41 C40 C45 N4 177.55(15)
C41 C40 C45 C44 -0.2(2)
C41 C42 C43 C44 -0.4(3)
C42 C43 C44 C45 0.3(2)
C42 C43 C44 C46 -177.58(16)
C43 C44 C45 N4 -177.69(14)
C43 C44 C45 C40 0.0(2)
C43 C44 C46 C47 76.6(2)
C43 C44 C46 C49 -49.6(2)
C44 C46 C47 C48 164.47(17)
C44 C46 C49 C50 -63.0(2)
C45 N4 C51 C52 -179.35(14)
C45 N4 C53 Cu2 2.8(2)
C45 N4 C53 N3 179.55(13)
C45 C40 C41 C42 0.0(3)
C45 C44 C46 C47 -101.14(18)
C45 C44 C46 C49 132.71(17)
C46 C44 C45 N4 0.1(2)
C46 C44 C45 C40 177.85(15)
C47 C46 C49 C50 171.82(16)
C49 C46 C47 C48 -69.5(2)
C51 N4 C45 C40 -92.51(19)
C51 N4 C45 C44 85.34(19)
C51 N4 C53 Cu2 -176.05(11)
C51 N4 C53 N3 0.73(17)
C52 N3 C53 Cu2 175.93(11)
C52 N3 C53 N4 -0.68(16)
C52 N3 C54 C55 -88.90(18)
C52 N3 C54 C59 88.55(18)
C53 N3 C52 C51 0.39(18)
C53 N3 C54 C55 86.47(19)
C53 N3 C54 C59 -96.09(18)
C53 N4 C45 C40 88.81(19)
C53 N4 C45 C44 -93.34(19)
C53 N4 C51 C52 -0.51(18)
C54 N3 C52 C51 176.32(14)
C54 N3 C53 Cu2 0.1(2)
C54 N3 C53 N4 -176.51(13)
C54 C55 C56 C57 0.3(3)
C54 C55 C60 C61 93.80(18)
C54 C55 C60 C63 -139.14(16)
C54 C59 C65 C66 -147.30(15)
C54 C59 C65 C69 85.44(18)
C55 C54 C59 C58 0.1(2)
C55 C54 C59 C65 -178.92(15)
C55 C56 C57 C58 0.4(3)
C55 C60 C61 C62 70.48(19)
C55 C60 C63 C64 58.0(2)
C56 C55 C60 C61 -84.9(2)
C56 C55 C60 C63 42.2(2)
C56 C57 C58 C59 -0.8(3)
C57 C58 C59 C54 0.6(2)
C57 C58 C59 C65 179.60(15)
C58 C59 C65 C66 33.7(2)
C58 C59 C65 C69 -93.52(19)
C59 C54 C55 C56 -0.5(2)
C59 C54 C55 C60 -179.28(15)
C59 C65 C66 C67 169.72(15)
C59 C65 C69 C70 81.58(18)
C60 C55 C56 C57 179.04(16)
C61 C60 C63 C64 -174.77(16)
C63 C60 C61 C62 -57.5(2)
C66 C65 C69 C70 -45.5(2)
C69 C65 C66 C67 -63.5(2)
N5 C90 C91 C92 -173.78(15)
N5 C90 C91 C96 7.0(2)
N5 C90 C95 C94 174.26(15)
N5 C90 C95 C101 -4.4(2)
N6 C87 C88 N5 0.13(17)
C71 C72 C73 C74 72.3(2)
C71 C72 C73 C76 -161.77(16)
C72 C73 C74 C75 -175.12(16)
C72 C73 C76 C77 -78.06(19)
C72 C73 C76 C81 100.01(18)
C73 C76 C77 C78 178.78(16)
C73 C76 C81 N6 -1.9(2)
C73 C76 C81 C80 179.83(15)
C74 C73 C76 C77 47.3(2)
C74 C73 C76 C81 -134.64(16)
C76 C73 C74 C75 60.2(2)
C76 C77 C78 C79 0.9(3)
C77 C76 C81 N6 176.20(14)
C77 C76 C81 C80 -2.0(2)
C77 C78 C79 C80 -1.2(3)
C78 C79 C80 C81 -0.1(3)
C78 C79 C80 C82 176.65(17)
C79 C80 C81 N6 -176.44(15)
C79 C80 C81 C76 1.8(3)
C79 C80 C82 C83 62.9(2)
C79 C80 C82 C85 -62.2(2)
C80 C82 C83 C84 67.2(2)
C80 C82 C85 C86 -160.56(16)
C81 N6 C87 C88 -179.71(14)
C81 N6 C89 Cu3 -2.1(2)
C81 N6 C89 N5 179.43(13)
C81 C76 C77 C78 0.6(2)
C81 C80 C82 C83 -120.50(18)
C81 C80 C82 C85 114.43(18)
C82 C80 C81 N6 6.9(2)
C82 C80 C81 C76 -174.90(16)
C83 C82 C85 C86 74.3(2)
C85 C82 C83 C84 -168.88(17)
C87 N6 C81 C76 -80.52(19)
C87 N6 C81 C80 97.80(18)
C87 N6 C89 Cu3 177.93(11)
C87 N6 C89 N5 -0.57(17)
C88 N5 C89 Cu3 -177.73(12)
C88 N5 C89 N6 0.65(16)
C88 N5 C90 C91 80.81(19)
C88 N5 C90 C95 -95.46(18)
C89 N5 C88 C87 -0.51(18)
C89 N5 C90 C91 -96.85(18)
C89 N5 C90 C95 86.88(19)
C89 N6 C81 C76 99.48(18)
C89 N6 C81 C80 -82.2(2)
C89 N6 C87 C88 0.28(18)
C90 N5 C88 C87 -178.47(14)
C90 N5 C89 Cu3 0.1(2)
C90 N5 C89 N6 178.53(13)
C90 C91 C92 C93 -1.0(3)
C90 C91 C96 C97 121.02(17)
C90 C91 C96 C99 -114.38(17)
C90 C95 C101 C102 91.32(18)
C90 C95 C101 C104 -143.31(16)
C91 C90 C95 C94 -1.8(2)
C91 C90 C95 C101 179.58(15)
C91 C92 C93 C94 -0.8(3)
C91 C96 C97 C98 -55.1(2)
C91 C96 C99 C100 178.62(14)
C92 C91 C96 C97 -58.2(2)
C92 C91 C96 C99 66.4(2)
C92 C93 C94 C95 1.3(3)
C93 C94 C95 C90 -0.1(3)
C93 C94 C95 C101 178.57(16)
C94 C95 C101 C102 -87.25(19)
C94 C95 C101 C104 38.1(2)
C95 C90 C91 C92 2.3(2)
C95 C90 C91 C96 -176.89(15)
C95 C101 C102 C103 -174.72(16)
C95 C101 C104 C105 53.6(2)
C96 C91 C92 C93 178.26(16)
C97 C96 C99 C100 -57.3(2)
C99 C96 C97 C98 -178.62(15)
C102 C101 C104 C105 177.35(15)
C104 C101 C102 C103 59.3(2)
N7 C122 C123 N8 0.24(18)
N8 C125 C126 C127 178.84(14)
N8 C125 C126 C136 -4.4(2)
N8 C125 C130 C129 -178.08(14)
N8 C125 C130 C131 0.9(2)
C106 C107 C108 C109 176.22(18)
C106 C107 C108 C111 -59.9(2)
C107 C108 C109 C110 -65.9(2)
C107 C108 C111 C112 -64.9(2)
C107 C108 C111 C116 116.32(18)
C108 C111 C112 C113 -177.81(16)
C108 C111 C116 N7 -1.6(2)
C108 C111 C116 C115 176.96(16)
C109 C108 C111 C112 60.8(2)
C109 C108 C111 C116 -118.00(18)
C111 C108 C109 C110 169.84(16)
C111 C112 C113 C114 0.7(3)
C112 C111 C116 N7 179.57(15)
C112 C111 C116 C115 -1.9(3)
C112 C113 C114 C115 -1.7(3)
C113 C114 C115 C116 0.9(3)
C113 C114 C115 C117 -176.88(17)
C114 C115 C116 N7 179.48(15)
C114 C115 C116 C111 0.9(3)
C114 C115 C117 C118 78.6(2)
C114 C115 C117 C120 -47.6(2)
C115 C117 C118 C119 165.8(2)
C115 C117 C120 C121 -58.2(2)
C116 N7 C122 C123 -179.48(15)
C116 N7 C124 Cu4 -7.4(2)
C116 N7 C124 N8 179.24(14)
C116 C111 C112 C113 1.1(3)
C116 C115 C117 C118 -99.1(2)
C116 C115 C117 C120 134.69(18)
C117 C115 C116 N7 -2.8(2)
C117 C115 C116 C111 178.69(16)
C118 C117 C120 C121 177.92(18)
C120 C117 C118 C119 -68.7(3)
C122 N7 C116 C111 -94.6(2)
C122 N7 C116 C115 86.8(2)
C122 N7 C124 Cu4 173.06(11)
C122 N7 C124 N8 -0.29(17)
C123 N8 C124 Cu4 -172.02(13)
C123 N8 C124 N7 0.45(17)
C123 N8 C125 C126 95.38(19)
C123 N8 C125 C130 -84.48(19)
C124 N7 C116 C111 86.0(2)
C124 N7 C116 C115 -92.63(19)
C124 N7 C122 C123 0.03(19)
C124 N8 C123 C122 -0.45(19)
C124 N8 C125 C126 -86.80(19)
C124 N8 C125 C130 93.34(19)
C125 N8 C123 C122 177.62(14)
C125 N8 C124 Cu4 9.9(2)
C125 N8 C124 N7 -177.62(13)
C125 C126 C127 C128 -0.5(2)
C125 C126 C136 C137 138.54(16)
C125 C126 C136 C139 -96.71(19)
C125 C130 C131 C132 -108.33(18)
C125 C130 C131 C134 126.35(17)
C126 C125 C130 C129 2.1(2)
C126 C125 C130 C131 -178.92(15)
C126 C127 C128 C129 1.4(2)
C126 C136 C137 C138 -59.9(2)
C126 C136 C139 C140 168.79(18)
C127 C126 C136 C137 -44.8(2)
C127 C126 C136 C139 79.97(19)
C127 C128 C129 C130 -0.6(2)
C128 C129 C130 C125 -1.1(2)
C128 C129 C130 C131 179.91(15)
C129 C130 C131 C132 70.64(19)
C129 C130 C131 C134 -54.7(2)
C130 C125 C126 C127 -1.3(2)
C130 C125 C126 C136 175.49(15)
C130 C131 C132 C133 178.80(16)
C130 C131 C134 C135 -59.6(2)
C132 C131 C134 C135 176.87(16)
C134 C131 C132 C133 -56.5(2)
C136 C126 C127 C128 -177.30(15)
C137 C136 C139 C140 -65.8(2)
C139 C136 C137 C138 176.52(15)
